data_4343287
loop_
_publ_author_name
'Moreno Pineda, Eufemio'
'Heesing, Christian'
'Tuna, Floriana'
'Zheng, Yan-Zhen'
'McInnes, Eric J. L.'
'Schnack, J\"urgen'
'Winpenny, Richard E. P.'

_publ_section_title
;
 Copper Lanthanide Phosphonate Cages: Highly Symmetric {Cu3Ln9P6} and
 {Cu6Ln6P6} Clusters with C3v and D3h Symmetry.
;
_journal_name_full 'Inorganic chemistry'
_journal_page_first 150610150327001
_journal_paper_doi 10.1021/acs.inorgchem.5b00649
_journal_year 2015
_chemical_formula_moiety 'C78 H156 Cu6 Dy6 N6 O48 P6, 2(C3 H9 N)'
_chemical_formula_sum 'C84 H174 Cu6 Dy6 N8 O48 P6'
_chemical_formula_weight 3606.36
_space_group_crystal_system orthorhombic
_space_group_IT_number 70
_space_group_name_Hall '-F 2uv 2vw'
_space_group_name_H-M_alt 'F d d d'
_symmetry_space_group_name_Hall '-F 2uv 2vw'
_symmetry_space_group_name_H-M 'F d d d :2'
_atom_sites_solution_hydrogens mixed
_atom_sites_solution_primary direct
_audit_creation_date 2015-03-11
_audit_creation_method
;
Olex2 1.2
(compiled 2015.01.26 svn.r3151 for OlexSys, GUI svn.r4998)
;
_cell_angle_alpha 90
_cell_angle_beta 90
_cell_angle_gamma 90
_cell_formula_units_Z 16
_cell_length_a 35.7157(6)
_cell_length_b 39.2480(5)
_cell_length_c 45.7355(7)
_cell_measurement_reflns_used 19994
_cell_measurement_temperature 150.0(2)
_cell_measurement_theta_max 29.0090
_cell_measurement_theta_min 3.0690
_cell_volume 64110.6(17)
_computing_cell_refinement
;
CrysAlisPro, Agilent Technologies,
Version 1.171.36.32 (release 02-08-2013 CrysAlis171 .NET)
(compiled Aug  2 2013,16:46:58)
;
_computing_data_collection
;
CrysAlisPro, Agilent Technologies,
Version 1.171.36.32 (release 02-08-2013 CrysAlis171 .NET)
(compiled Aug  2 2013,16:46:58)
;
_computing_data_reduction
;
CrysAlisPro, Agilent Technologies,
Version 1.171.36.32 (release 02-08-2013 CrysAlis171 .NET)
(compiled Aug  2 2013,16:46:58)
;
_computing_molecular_graphics 'Olex2 (Dolomanov et al., 2009)'
_computing_publication_material 'Olex2 (Dolomanov et al., 2009)'
_computing_structure_refinement 'ShelXL (Sheldrick, 2008)'
_computing_structure_solution 'ShelXS (Sheldrick, 2008)'
_diffrn_ambient_temperature 150.0(2)
_diffrn_detector_area_resol_mean 10.3705
_diffrn_measured_fraction_theta_full 0.998
_diffrn_measured_fraction_theta_max 0.998
_diffrn_measurement_details
;
  1 omega   35.00  100.80   0.7000   60.0000
omega____ theta____ kappa____ phi______ frames
    -       11.6555  178.0000   90.0000 94

  2 omega   21.00   48.30   0.7000   60.0000
omega____ theta____ kappa____ phi______ frames
    -       11.6555  -99.0000  -60.0000 39

  3 omega  -64.00   37.50   0.7000   60.0000
omega____ theta____ kappa____ phi______ frames
    -       11.6555  -37.0000 -120.0000 145
;
_diffrn_measurement_device_type 'SuperNova, Single source at offset, Atlas'
_diffrn_measurement_method '\w scans'
_diffrn_orient_matrix_UB_11 -0.0182227000
_diffrn_orient_matrix_UB_12 -0.0003888000
_diffrn_orient_matrix_UB_13 -0.0061655000
_diffrn_orient_matrix_UB_21 0.0038195500
_diffrn_orient_matrix_UB_22 -0.0162399500
_diffrn_orient_matrix_UB_23 -0.0061224000
_diffrn_orient_matrix_UB_31 -0.0069124000
_diffrn_orient_matrix_UB_32 -0.0079269500
_diffrn_orient_matrix_UB_33 0.0128425500
_diffrn_radiation_monochromator mirror
_diffrn_radiation_type MoK\a
_diffrn_radiation_wavelength 0.71073
_diffrn_reflns_av_R_equivalents 0.0707
_diffrn_reflns_av_unetI/netI 0.0792
_diffrn_reflns_laue_measured_fraction_full 0.998
_diffrn_reflns_laue_measured_fraction_max 0.998
_diffrn_reflns_limit_h_max 34
_diffrn_reflns_limit_h_min -44
_diffrn_reflns_limit_k_max 49
_diffrn_reflns_limit_k_min -41
_diffrn_reflns_limit_l_max 57
_diffrn_reflns_limit_l_min -45
_diffrn_reflns_number 76702
_diffrn_reflns_point_group_measured_fraction_full 0.998
_diffrn_reflns_point_group_measured_fraction_max 0.998
_diffrn_reflns_theta_full 26.000
_diffrn_reflns_theta_max 26.372
_diffrn_reflns_theta_min 2.776
_diffrn_source 'SuperNova (Mo) X-ray Source'
_exptl_absorpt_coefficient_mu 3.662
_exptl_absorpt_correction_T_max 1.00000
_exptl_absorpt_correction_T_min 0.76782
_exptl_absorpt_correction_type multi-scan
_exptl_absorpt_process_details
;
CrysAlisPro, Agilent Technologies,
Version 1.171.36.32 (release 02-08-2013 CrysAlis171 .NET)
(compiled Aug  2 2013,16:46:58)
Empirical absorption correction using spherical harmonics,
 implemented in SCALE3 ABSPACK scaling algorithm.
;
_exptl_crystal_colour 'clear blue'
_exptl_crystal_colour_lustre clear
_exptl_crystal_colour_primary blue
_exptl_crystal_density_diffrn 1.495
_exptl_crystal_description trapezoid
_exptl_crystal_F_000 28448
_exptl_crystal_size_max 0.08
_exptl_crystal_size_mid 0.06
_exptl_crystal_size_min 0.04
_refine_diff_density_max 1.766
_refine_diff_density_min -1.372
_refine_diff_density_rms 0.161
_refine_ls_extinction_method none
_refine_ls_goodness_of_fit_ref 1.058
_refine_ls_hydrogen_treatment mixed
_refine_ls_matrix_type full
_refine_ls_number_parameters 776
_refine_ls_number_reflns 16380
_refine_ls_number_restraints 378
_refine_ls_restrained_S_all 1.053
_refine_ls_R_factor_all 0.0912
_refine_ls_R_factor_gt 0.0553
_refine_ls_shift/su_max 0.002
_refine_ls_shift/su_mean 0.000
_refine_ls_structure_factor_coef Fsqd
_refine_ls_weighting_details 'w=1/[\s^2^(Fo^2^)+(0.0619P)^2^+842.2302P] where P=(Fo^2^+2Fc^2^)/3'
_refine_ls_weighting_scheme calc
_refine_ls_wR_factor_gt 0.1323
_refine_ls_wR_factor_ref 0.1552
_reflns_Friedel_coverage 0.000
_reflns_number_gt 11250
_reflns_number_total 16380
_reflns_threshold_expression 'I > 2\s(I)'
_cod_data_source_file ic5b00649_si_004.cif
_cod_data_source_block Cu6Dy6P6
_cod_original_cell_volume 64110.7(17)
_cod_database_code 4343287
_shelx_space_group_comment
;
The symmetry employed for this shelxl refinement is uniquely defined
by the following loop, which should always be used as a source of
symmetry information in preference to the above space-group names.
They are only intended as comments.
;
_reflns_odcompleteness_completeness 99.73
_reflns_odcompleteness_iscentric 1
_reflns_odcompleteness_theta 26.32
_olex2_refinement_description
;
1. Fixed Uiso
 At 1.2 times of:
  All C(H) groups, All N(H,H) groups
 At 1.5 times of:
  All C(H,H,H) groups
2. Restrained distances
 C19A-C17 = C17-C18A
 1.52 with sigma of 0.02
 C18A-C17 = C17-C20A
 1.52 with sigma of 0.02
 C20A-C17 = C17-C19A
 1.52 with sigma of 0.02
 C14A-C12 = C12-C13A
 1.52 with sigma of 0.02
 C13A-C12 = C12-C15A
 1.52 with sigma of 0.02
 C15A-C12 = C12-C14A
 1.52 with sigma of 0.02
 C25A-C22A = C22A-C23A
 1.52 with sigma of 0.02
 C23A-C22A = C22A-C24A
 1.52 with sigma of 0.02
 C24A-C22A = C22A-C25A
 1.52 with sigma of 0.02
 C25-C22 = C22-C23
 1.52 with sigma of 0.02
 C23-C22 = C22-C24
 1.52 with sigma of 0.02
 C24-C22 = C22-C25
 1.52 with sigma of 0.02
 C6A-C7A = C7A-C9A
 1.52 with sigma of 0.02
 C9A-C7A = C7A-C8A
 1.52 with sigma of 0.02
 C8A-C7A = C7A-C10A
 1.52 with sigma of 0.02
 C10A-C7A = C7A-C9A
 1.52 with sigma of 0.02
 C8A-C7A = C7A-C6A
 1.52 with sigma of 0.02
 C5A-C2 = C2-C3A
 1.52 with sigma of 0.02
 C3A-C2 = C2-C4A
 1.52 with sigma of 0.02
 C4A-C2 = C2-C5A
 1.52 with sigma of 0.02
 C19A-C18A
 2.483 with sigma of 0.04
 C18A-C20A
 2.483 with sigma of 0.04
 C20A-C19A
 2.483 with sigma of 0.04
 C14A-C13A
 2.483 with sigma of 0.04
 C13A-C15A
 2.483 with sigma of 0.04
 C15A-C14A
 2.483 with sigma of 0.04
 C25A-C23A
 2.483 with sigma of 0.04
 C23A-C24A
 2.483 with sigma of 0.04
 C24A-C25A
 2.483 with sigma of 0.04
 C25A-C23A
 2.483 with sigma of 0.04
 C23A-C24A
 2.483 with sigma of 0.04
 C24A-C25A
 2.483 with sigma of 0.04
 C25-C23
 2.483 with sigma of 0.04
 C23-C24
 2.483 with sigma of 0.04
 C24-C25
 2.483 with sigma of 0.04
 C6A-C9A
 2.483 with sigma of 0.04
 C9A-C8A
 2.483 with sigma of 0.04
 C8A-C10A
 2.483 with sigma of 0.04
 C10A-C9A
 2.483 with sigma of 0.04
 C8A-C6A
 2.483 with sigma of 0.04
 C5A-C3A
 2.483 with sigma of 0.04
 C3A-C4A
 2.483 with sigma of 0.04
 C4A-C5A
 2.483 with sigma of 0.04
3. Uiso/Uaniso restraints and constraints
Uanis(C8) \\sim Ueq: with sigma of 0.01 and sigma for terminal atoms of 0.02
Uanis(C18) = Uanis(C20) = Uanis(C19)
Uanis(C19) = Uanis(C19A)
Uanis(C18) = Uanis(C18A)
Uanis(C20) = Uanis(C20A)
Uanis(C15) = Uanis(C15A)
Uanis(C14) = Uanis(C14A)
Uanis(C13) = Uanis(C13A)
Uanis(C23) = Uanis(C23A)
Uanis(C24) = Uanis(C24A)
Uanis(C25) = Uanis(C25A)
Uanis(C22) = Uanis(C22A)
Uanis(C7) = Uanis(C7A)
Uanis(C9) = Uanis(C9A)
Uanis(C10) = Uanis(C10A)
Uanis(C8) = Uanis(C8A)
Uanis(C6) = Uanis(C6A)
Uanis(C5) = Uanis(C5A)
Uanis(C3) = Uanis(C3A)
Uanis(C4) = Uanis(C4A)
4. Rigid body (RIGU) restrains
 C2, C3, C4, C5
 with sigma for 1-2 distances of 0.004 and sigma for 1-3 distances of 0.004
 N4, C31, C32, C33
 with sigma for 1-2 distances of 0.004 and sigma for 1-3 distances of 0.004
 C16, C17, C18, C19, C20, C18A, C19A, C20A
 with sigma for 1-2 distances of 0.004 and sigma for 1-3 distances of 0.004
 C11, C12, C13, C14, C15, C13A, C14A, C15A
 with sigma for 1-2 distances of 0.004 and sigma for 1-3 distances of 0.004
 C21, C22, C23, C24, C25, C22A, C23A, C24A, C25A
 with sigma for 1-2 distances of 0.004 and sigma for 1-3 distances of 0.004
 C1, C2, C3, C4, C5, C3A, C4A, C5A
 with sigma for 1-2 distances of 0.004 and sigma for 1-3 distances of 0.004
 C6, C7, C8, C9, C10, C6A, C7A, C8A, C9A, C10A
 with sigma for 1-2 distances of 0.004 and sigma for 1-3 distances of 0.004
5. Others
 Sof(C18A)=Sof(H18D)=Sof(H18F)=Sof(H18E)=Sof(C19A)=Sof(H19D)=Sof(H19E)=
 Sof(H19F)=Sof(C20A)=Sof(H20D)=Sof(H20E)=Sof(H20F)=1-FVAR(1)
 Sof(C18)=Sof(H18B)=Sof(H18C)=Sof(H18A)=Sof(C19)=Sof(H19A)=Sof(H19B)=Sof(H19C)=
 Sof(C20)=Sof(H20A)=Sof(H20B)=Sof(H20C)=FVAR(1)
 Sof(C13A)=Sof(H13D)=Sof(H13E)=Sof(H13F)=Sof(C14A)=Sof(H14D)=Sof(H14E)=
 Sof(H14F)=Sof(C15A)=Sof(H15D)=Sof(H15E)=Sof(H15F)=1-FVAR(2)
 Sof(C13)=Sof(H13A)=Sof(H13B)=Sof(H13C)=Sof(C14)=Sof(H14A)=Sof(H14B)=Sof(H14C)=
 Sof(C15)=Sof(H15A)=Sof(H15B)=Sof(H15C)=FVAR(2)
 Sof(C22A)=Sof(C23A)=Sof(H23D)=Sof(H23E)=Sof(H23F)=Sof(C24A)=Sof(H24D)=
 Sof(H24E)=Sof(H24F)=Sof(C25A)=Sof(H25D)=Sof(H25E)=Sof(H25F)=1-FVAR(3)
 Sof(C22)=Sof(C23)=Sof(H23A)=Sof(H23B)=Sof(H23C)=Sof(C24)=Sof(H24A)=Sof(H24B)=
 Sof(H24C)=Sof(C25)=Sof(H25A)=Sof(H25B)=Sof(H25C)=FVAR(3)
 Sof(C6A)=Sof(C7A)=Sof(C8A)=Sof(H8AA)=Sof(H8AB)=Sof(H8AC)=Sof(C9A)=Sof(H9AA)=
 Sof(H9AB)=Sof(H9AC)=Sof(C10A)=Sof(H10D)=Sof(H10E)=Sof(H10F)=1-FVAR(4)
 Sof(C6)=Sof(C7)=Sof(C8)=Sof(H8A)=Sof(H8B)=Sof(H8C)=Sof(C9)=Sof(H9A)=Sof(H9B)=
 Sof(H9C)=Sof(C10)=Sof(H10A)=Sof(H10B)=Sof(H10C)=FVAR(4)
 Sof(C3A)=Sof(H3AA)=Sof(H3AB)=Sof(H3AC)=Sof(C4A)=Sof(H4AA)=Sof(H4AB)=Sof(H4AC)=
 Sof(C5A)=Sof(H5AA)=Sof(H5AB)=Sof(H5AC)=1-FVAR(5)
 Sof(C3)=Sof(H3C)=Sof(H3D)=Sof(H3E)=Sof(C4)=Sof(H4A)=Sof(H4B)=Sof(H4C)=Sof(C5)=
 Sof(H5A)=Sof(H5B)=Sof(H5C)=FVAR(5)
6.a Ternary CH refined with riding coordinates:
 C31(H31)
6.b Secondary CH2 refined with riding coordinates:
 N1(H1A,H1B), N2(H2A,H2B), N3(H3A,H3B)
6.c Me refined with riding coordinates:
 C3(H3C,H3D,H3E), C4(H4A,H4B,H4C), C5(H5A,H5B,H5C), C8(H8A,H8B,H8C), C9(H9A,
 H9B,H9C), C10(H10A,H10B,H10C), C13(H13A,H13B,H13C), C14(H14A,H14B,H14C),
 C15(H15A,H15B,H15C), C18(H18B,H18C,H18A), C19(H19A,H19B,H19C), C20(H20A,H20B,
 H20C), C23(H23A,H23B,H23C), C24(H24A,H24B,H24C), C25(H25A,H25B,H25C), C3A(H3AA,
 H3AB,H3AC), C4A(H4AA,H4AB,H4AC), C5A(H5AA,H5AB,H5AC), C8A(H8AA,H8AB,H8AC),
 C9A(H9AA,H9AB,H9AC), C10A(H10D,H10E,H10F), C13A(H13D,H13E,H13F), C14A(H14D,
 H14E,H14F), C15A(H15D,H15E,H15F), C18A(H18D,H18F,H18E), C19A(H19D,H19E,H19F),
 C20A(H20D,H20E,H20F), C23A(H23D,H23E,H23F), C24A(H24D,H24E,H24F), C25A(H25D,
 H25E,H25F)
6.d Idealised Me refined as rotating group:
 C2P(H2PA,H2PB,H2PC), C3P(H3PA,H3PB,H3PC), C5P(H5PA,H5PB,H5PC), C6P(H6PA,H6PB,
 H6PC), C8P(H8PA,H8PB,H8PC), C9P(H9PA,H9PB,H9PC), C28(H28A,H28B,H28C), C29(H29A,
 H29B,H29C), C30(H30A,H30B,H30C), C32(H32A,H32B,H32C), C33(H33A,H33B,H33C)
;
_shelx_shelxl_version_number 2014/7
_olex2_date_sample_data_collection 2013-10-24
_olex2_submission_special_instructions 'No special instructions were received'

loop_
_space_group_symop_operation_xyz
'x, y, z'
'-x+1/4, -y+1/4, z'
'x, -y+1/4, -z+1/4'
'-x+1/4, y, -z+1/4'
'x, y+1/2, z+1/2'
'-x+1/4, -y+3/4, z+1/2'
'x, -y+3/4, -z+3/4'
'-x+1/4, y+1/2, -z+3/4'
'x+1/2, y, z+1/2'
'-x+3/4, -y+1/4, z+1/2'
'x+1/2, -y+1/4, -z+3/4'
'-x+3/4, y, -z+3/4'
'x+1/2, y+1/2, z'
'-x+3/4, -y+3/4, z'
'x+1/2, -y+3/4, -z+1/4'
'-x+3/4, y+1/2, -z+1/4'
'-x, -y, -z'
'x-1/4, y-1/4, -z'
'-x, y-1/4, z-1/4'
'x-1/4, -y, z-1/4'
'-x, -y+1/2, -z+1/2'
'x-1/4, y+1/4, -z+1/2'
'-x, y+1/4, z+1/4'
'x-1/4, -y+1/2, z+1/4'
'-x+1/2, -y, -z+1/2'
'x+1/4, y-1/4, -z+1/2'
'-x+1/2, y-1/4, z+1/4'
'x+1/4, -y, z+1/4'
'-x+1/2, -y+1/2, -z'
'x+1/4, y+1/4, -z'
'-x+1/2, y+1/4, z-1/4'
'x+1/4, -y+1/2, z-1/4'

loop_
_atom_site_label
_atom_site_type_symbol
_atom_site_fract_x
_atom_site_fract_y
_atom_site_fract_z
_atom_site_U_iso_or_equiv
_atom_site_adp_type
_atom_site_occupancy
_atom_site_site_symmetry_order
_atom_site_calc_flag
_atom_site_refinement_flags_posn
_atom_site_refinement_flags_adp
_atom_site_refinement_flags_occupancy
_atom_site_disorder_assembly
_atom_site_disorder_group
Dy1 Dy 0.20605(2) 0.80449(2) 0.13042(2) 0.04626(13) Uani 1 1 d . . . . .
Dy2 Dy 0.18009(2) 0.87739(2) 0.03989(2) 0.03732(12) Uani 1 1 d . . . . .
Dy3 Dy 0.19585(2) 0.97424(2) 0.13537(2) 0.03601(11) Uani 1 1 d . . . . .
Cu1 Cu 0.20881(4) 0.78201(2) 0.05899(2) 0.0550(3) Uani 1 1 d . . . . .
Cu2 Cu 0.26113(3) 0.84110(3) 0.06238(2) 0.0512(3) Uani 1 1 d . . . . .
Cu3 Cu 0.14337(3) 1.02807(2) 0.09608(2) 0.0466(3) Uani 1 1 d . . . . .
P1 P 0.12973(7) 0.81096(5) 0.07403(5) 0.0437(5) Uani 1 1 d . . . . .
P2 P 0.22767(6) 0.88880(5) 0.11189(5) 0.0401(5) Uani 1 1 d . . . . .
P3 P 0.13333(6) 0.95428(5) 0.07171(4) 0.0355(5) Uani 1 1 d . . . . .
O1 O 0.2111(2) 0.73563(15) 0.07545(16) 0.075(2) Uani 1 1 d . . . . .
O1OH O 0.21872(16) 0.82662(13) 0.03819(11) 0.0444(14) Uani 1 1 d . . . . .
O1P O 0.16502(17) 0.80484(12) 0.09202(11) 0.0433(14) Uani 1 1 d . . . . .
O2 O 0.2066(2) 0.74756(15) 0.12293(15) 0.076(2) Uani 1 1 d . . . . .
O2OH O 0.24326(17) 0.80191(13) 0.08700(12) 0.0504(15) Uani 1 1 d . . . . .
O2P O 0.13393(15) 0.84287(13) 0.05527(11) 0.0410(13) Uani 1 1 d . . . . .
O3 O 0.2321(3) 0.7953(2) 0.17784(15) 0.093(3) Uani 1 1 d . . . . .
O3OH O 0.15817(16) 1.02435(12) 0.13728(12) 0.0447(14) Uani 1 1 d . . . . .
O3P O 0.15579(17) 0.81185(13) 0.15842(11) 0.0460(14) Uani 1 1 d . . . . .
O4 O 0.2726(2) 0.79946(17) 0.14278(15) 0.0671(19) Uani 1 1 d . . . . .
O4P O 0.21930(18) 0.86042(13) 0.13385(11) 0.0474(14) Uani 1 1 d . . . . .
O5 O 0.28449(18) 0.86987(15) 0.03213(13) 0.0551(16) Uani 1 1 d . . . . .
O5P O 0.21314(16) 0.92241(13) 0.12255(11) 0.0429(13) Uani 1 1 d . . . . .
O6 O 0.23326(16) 0.89922(13) 0.01958(11) 0.0437(13) Uani 1 1 d . . . . .
O6P O 0.21421(15) 0.87918(13) 0.08148(11) 0.0387(12) Uani 1 1 d . . . . .
O7 O 0.17109(19) 0.85204(15) -0.00922(13) 0.0566(16) Uani 1 1 d . . . . .
O7P O 0.14825(14) 0.92087(12) 0.06023(10) 0.0343(12) Uani 1 1 d . . . . .
O8 O 0.15148(19) 0.90364(16) -0.00188(13) 0.0609(17) Uani 1 1 d . . . . .
O8P O 0.15593(14) 0.96944(12) 0.09700(10) 0.0339(11) Uani 1 1 d . . . . .
O9 O 0.25485(18) 0.96918(17) 0.15881(15) 0.0675(19) Uani 1 1 d . . . . .
O9P O 0.09146(14) 0.95177(13) 0.07944(11) 0.0383(12) Uani 1 1 d . . . . .
O10 O 0.22058(18) 1.01160(15) 0.17419(13) 0.0557(16) Uani 1 1 d . . . . .
O11 O 0.22823(17) 1.00988(15) 0.10405(14) 0.0542(16) Uani 1 1 d . . . . .
O12 O 0.19073(19) 1.04761(16) 0.08277(14) 0.0612(17) Uani 1 1 d . . . . .
N1 N 0.1646(2) 0.77174(18) 0.03410(16) 0.064(2) Uani 1 1 d . . . . .
H1A H 0.1650 0.7857 0.0188 0.077 Uiso 1 1 calc R . . . .
H1B H 0.1670 0.7506 0.0273 0.077 Uiso 1 1 calc R . . . .
N2 N 0.2916(2) 0.86003(19) 0.09480(17) 0.058(2) Uani 1 1 d . . . . .
H2A H 0.2933 0.8442 0.1087 0.070 Uiso 1 1 calc R . . . .
H2B H 0.3147 0.8636 0.0881 0.070 Uiso 1 1 calc R . . . .
N3 N 0.1253(2) 1.01942(17) 0.05569(15) 0.0512(19) Uani 1 1 d . . . . .
H3A H 0.1004 1.0205 0.0557 0.061 Uiso 1 1 calc R . . . .
H3B H 0.1336 1.0361 0.0442 0.061 Uiso 1 1 calc R . . . .
C1 C 0.2088(3) 0.7268(2) 0.1020(3) 0.077(3) Uani 1 1 d . U . . .
C1P C 0.1270(3) 0.7748(2) 0.0488(2) 0.061(3) Uani 1 1 d . . . . .
C2 C 0.2110(4) 0.6886(2) 0.1094(3) 0.084(3) Uani 1 1 d D U . . .
C2P C 0.0963(3) 0.7806(3) 0.0258(2) 0.074(3) Uani 1 1 d . . . . .
H2PA H 0.0948 0.7612 0.0132 0.111 Uiso 1 1 calc GR . . . .
H2PB H 0.1022 0.8005 0.0144 0.111 Uiso 1 1 calc GR . . . .
H2PC H 0.0727 0.7839 0.0355 0.111 Uiso 1 1 calc GR . . . .
C3P C 0.1189(3) 0.7418(2) 0.0657(2) 0.077(4) Uani 1 1 d . . . . .
H3PA H 0.0934 0.7419 0.0722 0.115 Uiso 1 1 calc GR . . . .
H3PB H 0.1353 0.7404 0.0823 0.115 Uiso 1 1 calc GR . . . .
H3PC H 0.1230 0.7226 0.0531 0.115 Uiso 1 1 calc GR . . . .
C4P C 0.2784(3) 0.8925(2) 0.10889(19) 0.050(2) Uani 1 1 d . . . . .
C5P C 0.2977(3) 0.8963(3) 0.1386(2) 0.075(3) Uani 1 1 d . . . . .
H5PA H 0.3243 0.8974 0.1359 0.113 Uiso 1 1 calc GR . . . .
H5PB H 0.2916 0.8771 0.1507 0.113 Uiso 1 1 calc GR . . . .
H5PC H 0.2892 0.9169 0.1479 0.113 Uiso 1 1 calc GR . . . .
C6P C 0.2883(3) 0.9224(2) 0.0894(2) 0.065(3) Uani 1 1 d . . . . .
H6PA H 0.2827 0.9433 0.0994 0.097 Uiso 1 1 calc GR . . . .
H6PB H 0.2739 0.9211 0.0717 0.097 Uiso 1 1 calc GR . . . .
H6PC H 0.3145 0.9216 0.0848 0.097 Uiso 1 1 calc GR . . . .
C7P C 0.1367(2) 0.9858(2) 0.04229(17) 0.045(2) Uani 1 1 d . . . . .
C8P C 0.1783(3) 0.9879(2) 0.0322(2) 0.058(3) Uani 1 1 d . . . . .
H8PA H 0.1843 0.9685 0.0204 0.087 Uiso 1 1 calc GR . . . .
H8PB H 0.1944 0.9884 0.0490 0.087 Uiso 1 1 calc GR . . . .
H8PC H 0.1819 1.0083 0.0210 0.087 Uiso 1 1 calc GR . . . .
C9P C 0.1117(3) 0.9771(2) 0.01684(18) 0.059(3) Uani 1 1 d . . . . .
H9PA H 0.1129 0.9950 0.0026 0.089 Uiso 1 1 calc GR . . . .
H9PB H 0.0864 0.9746 0.0236 0.089 Uiso 1 1 calc GR . . . .
H9PC H 0.1199 0.9561 0.0081 0.089 Uiso 1 1 calc GR . . . .
C11 C 0.1578(3) 0.8789(2) -0.01919(19) 0.050(2) Uani 1 1 d . U . . .
C12 C 0.1483(3) 0.8829(3) -0.0515(2) 0.068(2) Uani 1 1 d D U . . .
C16 C 0.2678(3) 0.8924(2) 0.01733(19) 0.051(2) Uani 1 1 d . U . . .
C17 C 0.2902(3) 0.9136(3) -0.0048(2) 0.069(2) Uani 1 1 d D U . . .
C21 C 0.2515(3) 0.9959(3) 0.1740(2) 0.060(2) Uani 1 1 d . U . . .
C26 C 0.2224(3) 1.0357(2) 0.0888(2) 0.052(2) Uani 1 1 d . . . . .
C27 C 0.2562(3) 1.0542(3) 0.0763(3) 0.073(3) Uani 1 1 d . . . . .
C28 C 0.2823(4) 1.0631(5) 0.1001(4) 0.138(6) Uani 1 1 d . . . . .
H28A H 0.2702 1.0785 0.1134 0.207 Uiso 1 1 calc GR . . . .
H28B H 0.3041 1.0738 0.0920 0.207 Uiso 1 1 calc GR . . . .
H28C H 0.2895 1.0428 0.1103 0.207 Uiso 1 1 calc GR . . . .
C29 C 0.2464(4) 1.0852(4) 0.0585(4) 0.146(7) Uani 1 1 d . . . . .
H29A H 0.2230 1.0815 0.0486 0.219 Uiso 1 1 calc GR . . . .
H29B H 0.2657 1.0893 0.0443 0.219 Uiso 1 1 calc GR . . . .
H29C H 0.2442 1.1046 0.0712 0.219 Uiso 1 1 calc GR . . . .
C30 C 0.2739(4) 1.0301(4) 0.0542(3) 0.117(5) Uani 1 1 d . . . . .
H30A H 0.2841 1.0107 0.0643 0.176 Uiso 1 1 calc GR . . . .
H30B H 0.2935 1.0417 0.0439 0.176 Uiso 1 1 calc GR . . . .
H30C H 0.2552 1.0226 0.0405 0.176 Uiso 1 1 calc GR . . . .
C3 C 0.1798(6) 0.6815(4) 0.1303(4) 0.083(4) Uani 0.716(12) 1 d . U P A 1
H3C H 0.1804 0.6979 0.1459 0.125 Uiso 0.716(12) 1 calc R . P A 1
H3D H 0.1563 0.6830 0.1202 0.125 Uiso 0.716(12) 1 calc R . P A 1
H3E H 0.1827 0.6590 0.1383 0.125 Uiso 0.716(12) 1 calc R . P A 1
C4 C 0.2150(6) 0.6672(3) 0.0848(4) 0.092(4) Uani 0.716(12) 1 d . U P A 1
H4A H 0.2360 0.6747 0.0734 0.138 Uiso 0.716(12) 1 calc R . P A 1
H4B H 0.2191 0.6442 0.0912 0.138 Uiso 0.716(12) 1 calc R . P A 1
H4C H 0.1926 0.6682 0.0732 0.138 Uiso 0.716(12) 1 calc R . P A 1
C5 C 0.2484(6) 0.6835(4) 0.1284(4) 0.100(4) Uani 0.716(12) 1 d . U P A 1
H5A H 0.2472 0.6976 0.1455 0.151 Uiso 0.716(12) 1 calc R . P A 1
H5B H 0.2506 0.6600 0.1341 0.151 Uiso 0.716(12) 1 calc R . P A 1
H5C H 0.2698 0.6899 0.1169 0.151 Uiso 0.716(12) 1 calc R . P A 1
C6 C 0.2657(9) 0.7948(12) 0.1692(8) 0.094(4) Uani 0.758(18) 1 d . U P B 1
C7 C 0.2998(7) 0.7896(6) 0.1904(5) 0.113(4) Uani 0.758(18) 1 d . U P B 1
C8 C 0.2878(7) 0.8025(6) 0.2220(4) 0.117(5) Uani 0.758(18) 1 d . U P B 1
H8A H 0.2851 0.8269 0.2217 0.175 Uiso 0.758(18) 1 calc R . P B 1
H8B H 0.2645 0.7922 0.2274 0.175 Uiso 0.758(18) 1 calc R . P B 1
H8C H 0.3067 0.7963 0.2360 0.175 Uiso 0.758(18) 1 calc R . P B 1
C9 C 0.3035(7) 0.7515(5) 0.1928(5) 0.130(5) Uani 0.758(18) 1 d . U P B 1
H9A H 0.2804 0.7421 0.1999 0.195 Uiso 0.758(18) 1 calc R . P B 1
H9B H 0.3092 0.7421 0.1739 0.195 Uiso 0.758(18) 1 calc R . P B 1
H9C H 0.3233 0.7460 0.2062 0.195 Uiso 0.758(18) 1 calc R . P B 1
C10 C 0.3342(6) 0.8085(6) 0.1795(4) 0.120(5) Uani 0.758(18) 1 d . U P B 1
H10A H 0.3290 0.8325 0.1787 0.181 Uiso 0.758(18) 1 calc R . P B 1
H10B H 0.3548 0.8044 0.1925 0.181 Uiso 0.758(18) 1 calc R . P B 1
H10C H 0.3406 0.8005 0.1603 0.181 Uiso 0.758(18) 1 calc R . P B 1
C13 C 0.1751(5) 0.8630(4) -0.0701(3) 0.077(3) Uani 0.730(11) 1 d . U P C 1
H13A H 0.2002 0.8705 -0.0662 0.116 Uiso 0.730(11) 1 calc R . P C 1
H13B H 0.1730 0.8392 -0.0655 0.116 Uiso 0.730(11) 1 calc R . P C 1
H13C H 0.1693 0.8665 -0.0903 0.116 Uiso 0.730(11) 1 calc R . P C 1
C14 C 0.1520(5) 0.9215(4) -0.0604(3) 0.082(3) Uani 0.730(11) 1 d . U P C 1
H14A H 0.1351 0.9349 -0.0488 0.123 Uiso 0.730(11) 1 calc R . P C 1
H14B H 0.1772 0.9290 -0.0570 0.123 Uiso 0.730(11) 1 calc R . P C 1
H14C H 0.1460 0.9241 -0.0807 0.123 Uiso 0.730(11) 1 calc R . P C 1
C15 C 0.1080(5) 0.8727(5) -0.0561(3) 0.083(3) Uani 0.730(11) 1 d . U P C 1
H15A H 0.0921 0.8862 -0.0437 0.125 Uiso 0.730(11) 1 calc R . P C 1
H15B H 0.1012 0.8764 -0.0762 0.125 Uiso 0.730(11) 1 calc R . P C 1
H15C H 0.1049 0.8491 -0.0514 0.125 Uiso 0.730(11) 1 calc R . P C 1
C18 C 0.2922(5) 0.9481(4) 0.0059(4) 0.083(2) Uani 0.662(10) 1 d . U P D 1
H18B H 0.2674 0.9562 0.0102 0.125 Uiso 0.662(10) 1 calc R . P D 1
H18C H 0.3071 0.9487 0.0234 0.125 Uiso 0.662(10) 1 calc R . P D 1
H18A H 0.3034 0.9624 -0.0087 0.125 Uiso 0.662(10) 1 calc R . P D 1
C19 C 0.2683(5) 0.9118(5) -0.0343(4) 0.083(2) Uani 0.662(10) 1 d . U P D 1
H19A H 0.2673 0.8886 -0.0409 0.125 Uiso 0.662(10) 1 calc R . P D 1
H19B H 0.2433 0.9201 -0.0314 0.125 Uiso 0.662(10) 1 calc R . P D 1
H19C H 0.2807 0.9256 -0.0486 0.125 Uiso 0.662(10) 1 calc R . P D 1
C20 C 0.3261(5) 0.8953(5) -0.0130(4) 0.083(2) Uani 0.662(10) 1 d . U P D 1
H20A H 0.3204 0.8727 -0.0197 0.125 Uiso 0.662(10) 1 calc R . P D 1
H20B H 0.3386 0.9076 -0.0283 0.125 Uiso 0.662(10) 1 calc R . P D 1
H20C H 0.3423 0.8940 0.0038 0.125 Uiso 0.662(10) 1 calc R . P D 1
C22 C 0.2824(8) 1.0068(6) 0.1946(6) 0.082(3) Uani 0.49(3) 1 d D U P E 1
C23 C 0.2803(12) 1.0441(6) 0.2035(9) 0.098(5) Uani 0.49(3) 1 d D U P E 1
H23A H 0.2564 1.0486 0.2123 0.146 Uiso 0.49(3) 1 calc R . P E 1
H23B H 0.2998 1.0490 0.2173 0.146 Uiso 0.49(3) 1 calc R . P E 1
H23C H 0.2833 1.0582 0.1865 0.146 Uiso 0.49(3) 1 calc R . P E 1
C24 C 0.2803(10) 0.9835(7) 0.2214(6) 0.096(5) Uani 0.49(3) 1 d D U P E 1
H24A H 0.2569 0.9871 0.2313 0.144 Uiso 0.49(3) 1 calc R . P E 1
H24B H 0.2819 0.9601 0.2152 0.144 Uiso 0.49(3) 1 calc R . P E 1
H24C H 0.3006 0.9886 0.2344 0.144 Uiso 0.49(3) 1 calc R . P E 1
C25 C 0.3198(7) 0.9991(9) 0.1807(7) 0.096(5) Uani 0.49(3) 1 d D U P E 1
H25A H 0.3395 1.0059 0.1937 0.143 Uiso 0.49(3) 1 calc R . P E 1
H25B H 0.3217 0.9751 0.1770 0.143 Uiso 0.49(3) 1 calc R . P E 1
H25C H 0.3220 1.0114 0.1626 0.143 Uiso 0.49(3) 1 calc R . P E 1
C3A C 0.1837(9) 0.6718(8) 0.0868(6) 0.083(4) Uani 0.284(12) 1 d D U P A 2
H3AA H 0.1914 0.6777 0.0673 0.125 Uiso 0.284(12) 1 calc R . P A 2
H3AB H 0.1843 0.6475 0.0890 0.125 Uiso 0.284(12) 1 calc R . P A 2
H3AC H 0.1587 0.6799 0.0901 0.125 Uiso 0.284(12) 1 calc R . P A 2
C4A C 0.2485(7) 0.6749(9) 0.1000(9) 0.092(4) Uani 0.284(12) 1 d D U P A 2
H4AA H 0.2551 0.6843 0.0814 0.138 Uiso 0.284(12) 1 calc R . P A 2
H4AB H 0.2671 0.6811 0.1142 0.138 Uiso 0.284(12) 1 calc R . P A 2
H4AC H 0.2472 0.6505 0.0986 0.138 Uiso 0.284(12) 1 calc R . P A 2
C5A C 0.1952(12) 0.6770(12) 0.1383(6) 0.100(4) Uani 0.284(12) 1 d D U P A 2
H5AA H 0.1713 0.6876 0.1415 0.151 Uiso 0.284(12) 1 calc R . P A 2
H5AB H 0.1921 0.6527 0.1381 0.151 Uiso 0.284(12) 1 calc R . P A 2
H5AC H 0.2120 0.6833 0.1537 0.151 Uiso 0.284(12) 1 calc R . P A 2
C6A C 0.264(2) 0.794(4) 0.169(2) 0.094(4) Uani 0.242(18) 1 d D U P B 2
C7A C 0.2906(13) 0.7851(12) 0.1937(10) 0.113(4) Uani 0.242(18) 1 d D U P B 2
C8A C 0.2781(17) 0.7522(12) 0.2083(12) 0.117(5) Uani 0.242(18) 1 d D U P B 2
H8AA H 0.2532 0.7549 0.2158 0.175 Uiso 0.242(18) 1 calc R . P B 2
H8AB H 0.2784 0.7340 0.1942 0.175 Uiso 0.242(18) 1 calc R . P B 2
H8AC H 0.2949 0.7468 0.2240 0.175 Uiso 0.242(18) 1 calc R . P B 2
C9A C 0.3299(14) 0.7820(18) 0.1815(13) 0.130(5) Uani 0.242(18) 1 d D U P B 2
H9AA H 0.3469 0.7761 0.1969 0.195 Uiso 0.242(18) 1 calc R . P B 2
H9AB H 0.3304 0.7646 0.1667 0.195 Uiso 0.242(18) 1 calc R . P B 2
H9AC H 0.3374 0.8033 0.1730 0.195 Uiso 0.242(18) 1 calc R . P B 2
C10A C 0.290(2) 0.8143(13) 0.2156(13) 0.120(5) Uani 0.242(18) 1 d D U P B 2
H10D H 0.2650 0.8166 0.2235 0.181 Uiso 0.242(18) 1 calc R . P B 2
H10E H 0.3071 0.8097 0.2312 0.181 Uiso 0.242(18) 1 calc R . P B 2
H10F H 0.2967 0.8351 0.2060 0.181 Uiso 0.242(18) 1 calc R . P B 2
C13A C 0.1292(11) 0.8497(6) -0.0603(8) 0.077(3) Uani 0.270(11) 1 d D U P C 2
H13D H 0.1460 0.8310 -0.0570 0.116 Uiso 0.270(11) 1 calc R . P C 2
H13E H 0.1070 0.8466 -0.0488 0.116 Uiso 0.270(11) 1 calc R . P C 2
H13F H 0.1227 0.8506 -0.0806 0.116 Uiso 0.270(11) 1 calc R . P C 2
C14A C 0.1850(7) 0.8872(11) -0.0677(8) 0.082(3) Uani 0.270(11) 1 d D U P C 2
H14D H 0.2009 0.8680 -0.0638 0.123 Uiso 0.270(11) 1 calc R . P C 2
H14E H 0.1802 0.8886 -0.0883 0.123 Uiso 0.270(11) 1 calc R . P C 2
H14F H 0.1971 0.9077 -0.0612 0.123 Uiso 0.270(11) 1 calc R . P C 2
C15A C 0.1220(10) 0.9122(8) -0.0567(9) 0.083(3) Uani 0.270(11) 1 d D U P C 2
H15D H 0.0992 0.9085 -0.0461 0.125 Uiso 0.270(11) 1 calc R . P C 2
H15E H 0.1335 0.9330 -0.0502 0.125 Uiso 0.270(11) 1 calc R . P C 2
H15F H 0.1166 0.9139 -0.0772 0.125 Uiso 0.270(11) 1 calc R . P C 2
C18A C 0.3282(6) 0.9233(8) 0.0078(6) 0.083(2) Uani 0.338(10) 1 d D U P D 2
H18D H 0.3248 0.9355 0.0257 0.125 Uiso 0.338(10) 1 calc R . P D 2
H18F H 0.3425 0.9030 0.0114 0.125 Uiso 0.338(10) 1 calc R . P D 2
H18E H 0.3413 0.9374 -0.0060 0.125 Uiso 0.338(10) 1 calc R . P D 2
C19A C 0.2706(8) 0.9470(6) -0.0135(7) 0.083(2) Uani 0.338(10) 1 d D U P D 2
H19D H 0.2670 0.9608 0.0036 0.125 Uiso 0.338(10) 1 calc R . P D 2
H19E H 0.2859 0.9591 -0.0273 0.125 Uiso 0.338(10) 1 calc R . P D 2
H19F H 0.2468 0.9419 -0.0222 0.125 Uiso 0.338(10) 1 calc R . P D 2
C20A C 0.2944(10) 0.8941(7) -0.0332(5) 0.083(2) Uani 0.338(10) 1 d D U P D 2
H20D H 0.2701 0.8883 -0.0406 0.125 Uiso 0.338(10) 1 calc R . P D 2
H20E H 0.3073 0.9080 -0.0472 0.125 Uiso 0.338(10) 1 calc R . P D 2
H20F H 0.3085 0.8736 -0.0298 0.125 Uiso 0.338(10) 1 calc R . P D 2
C22A C 0.2872(8) 1.0063(6) 0.1915(6) 0.082(3) Uani 0.51(3) 1 d D U P E 2
C23A C 0.2758(11) 1.0363(7) 0.2105(8) 0.098(5) Uani 0.51(3) 1 d D U P E 2
H23D H 0.2558 1.0295 0.2233 0.146 Uiso 0.51(3) 1 calc R . P E 2
H23E H 0.2968 1.0436 0.2219 0.146 Uiso 0.51(3) 1 calc R . P E 2
H23F H 0.2675 1.0547 0.1983 0.146 Uiso 0.51(3) 1 calc R . P E 2
C24A C 0.2991(10) 0.9762(6) 0.2103(7) 0.096(5) Uani 0.51(3) 1 d D U P E 2
H24D H 0.2793 0.9704 0.2236 0.144 Uiso 0.51(3) 1 calc R . P E 2
H24E H 0.3044 0.9570 0.1979 0.144 Uiso 0.51(3) 1 calc R . P E 2
H24F H 0.3212 0.9821 0.2211 0.144 Uiso 0.51(3) 1 calc R . P E 2
C25A C 0.3187(7) 1.0150(9) 0.1708(6) 0.096(5) Uani 0.51(3) 1 d D U P E 2
H25D H 0.3248 0.9952 0.1593 0.143 Uiso 0.51(3) 1 calc R . P E 2
H25E H 0.3109 1.0331 0.1581 0.143 Uiso 0.51(3) 1 calc R . P E 2
H25F H 0.3402 1.0220 0.1817 0.143 Uiso 0.51(3) 1 calc R . P E 2
N4 N 0.1802(2) 0.8834(2) 0.18416(15) 0.0480(19) Uani 1 1 d . U . . .
H4D H 0.193(3) 0.875(2) 0.172(2) 0.058 Uiso 1 1 d R . . . .
H4E H 0.175(2) 0.906(2) 0.1809(19) 0.058 Uiso 1 1 d R . . . .
C31 C 0.2059(3) 0.8788(4) 0.2099(2) 0.089(4) Uani 1 1 d . U . . .
H31 H 0.2163 0.8558 0.2081 0.107 Uiso 1 1 calc R . . . .
C32 C 0.1880(4) 0.8797(5) 0.2371(3) 0.136(6) Uani 1 1 d . U . . .
H32A H 0.2052 0.8726 0.2520 0.203 Uiso 1 1 calc GR . . . .
H32B H 0.1668 0.8647 0.2368 0.203 Uiso 1 1 calc GR . . . .
H32C H 0.1798 0.9025 0.2411 0.203 Uiso 1 1 calc GR . . . .
C33 C 0.2381(4) 0.9024(5) 0.2077(3) 0.135(6) Uani 1 1 d . U . . .
H33A H 0.2293 0.9255 0.2083 0.202 Uiso 1 1 calc GR . . . .
H33B H 0.2510 0.8986 0.1896 0.202 Uiso 1 1 calc GR . . . .
H33C H 0.2549 0.8985 0.2237 0.202 Uiso 1 1 calc GR . . . .

loop_
_atom_site_aniso_label
_atom_site_aniso_U_11
_atom_site_aniso_U_22
_atom_site_aniso_U_33
_atom_site_aniso_U_23
_atom_site_aniso_U_13
_atom_site_aniso_U_12
Dy1 0.0611(3) 0.0360(2) 0.0417(2) 0.00766(17) 0.0150(2) 0.01676(18)
Dy2 0.0468(2) 0.0327(2) 0.0324(2) -0.00176(16) 0.00867(16) -0.00360(16)
Dy3 0.0380(2) 0.0316(2) 0.0384(2) -0.00355(16) 0.00140(16) -0.00205(15)
Cu1 0.0867(9) 0.0309(5) 0.0475(6) 0.0011(5) 0.0258(6) 0.0033(5)
Cu2 0.0666(8) 0.0413(6) 0.0455(6) 0.0032(5) 0.0136(5) 0.0065(5)
Cu3 0.0478(7) 0.0340(5) 0.0581(6) 0.0095(5) 0.0070(5) 0.0016(4)
P1 0.0630(16) 0.0339(11) 0.0343(11) -0.0048(9) 0.0137(10) -0.0100(10)
P2 0.0448(13) 0.0343(10) 0.0412(11) 0.0011(9) -0.0012(10) 0.0071(9)
P3 0.0430(12) 0.0326(10) 0.0307(10) 0.0055(9) 0.0000(9) 0.0011(9)
O1 0.112(6) 0.036(3) 0.076(5) 0.002(3) 0.040(4) 0.011(4)
O1OH 0.058(4) 0.034(3) 0.040(3) -0.001(2) 0.015(3) -0.004(3)
O1P 0.066(4) 0.028(3) 0.036(3) -0.002(2) 0.012(3) 0.001(3)
O2 0.122(7) 0.032(3) 0.075(5) 0.011(3) 0.047(4) 0.020(4)
O2OH 0.063(4) 0.042(3) 0.046(3) 0.004(3) 0.016(3) 0.024(3)
O2P 0.053(4) 0.034(3) 0.036(3) -0.002(2) 0.009(3) -0.011(2)
O3 0.095(6) 0.126(7) 0.058(4) 0.038(5) 0.016(4) 0.045(5)
O3OH 0.053(4) 0.030(3) 0.050(3) -0.008(2) 0.000(3) -0.001(2)
O3P 0.060(4) 0.040(3) 0.037(3) -0.002(2) 0.014(3) 0.010(3)
O4 0.070(5) 0.075(4) 0.057(4) 0.012(4) 0.003(4) 0.021(4)
O4P 0.066(4) 0.038(3) 0.038(3) 0.009(2) 0.007(3) 0.012(3)
O5 0.053(4) 0.058(4) 0.055(4) 0.007(3) 0.019(3) 0.010(3)
O5P 0.051(4) 0.037(3) 0.041(3) 0.005(2) -0.008(3) 0.007(3)
O6 0.048(4) 0.041(3) 0.042(3) 0.008(3) 0.008(3) -0.008(3)
O6P 0.040(3) 0.039(3) 0.037(3) 0.000(2) 0.004(2) 0.005(2)
O7 0.077(5) 0.047(3) 0.045(3) -0.006(3) 0.001(3) -0.006(3)
O7P 0.043(3) 0.029(2) 0.030(3) 0.001(2) 0.008(2) 0.001(2)
O8 0.071(5) 0.069(4) 0.043(3) -0.013(3) -0.007(3) 0.016(3)
O8P 0.035(3) 0.034(3) 0.032(3) 0.001(2) 0.003(2) 0.001(2)
O9 0.045(4) 0.076(4) 0.081(5) -0.036(4) -0.021(3) 0.010(3)
O9P 0.036(3) 0.039(3) 0.039(3) 0.000(2) 0.005(2) 0.002(2)
O10 0.058(4) 0.056(4) 0.053(4) -0.016(3) -0.003(3) -0.002(3)
O11 0.051(4) 0.043(3) 0.068(4) 0.004(3) 0.020(3) -0.010(3)
O12 0.060(5) 0.052(4) 0.071(4) 0.008(3) 0.012(4) -0.011(3)
N1 0.102(7) 0.042(4) 0.047(4) -0.013(3) 0.032(4) -0.020(4)
N2 0.053(5) 0.055(5) 0.066(5) 0.000(4) 0.004(4) 0.013(4)
N3 0.055(5) 0.047(4) 0.052(4) 0.020(3) 0.006(4) 0.005(3)
C1 0.106(8) 0.036(4) 0.088(7) 0.013(4) 0.050(6) 0.023(4)
C1P 0.085(8) 0.040(5) 0.057(6) -0.015(4) 0.022(5) -0.027(5)
C2 0.122(8) 0.033(4) 0.096(6) 0.014(4) 0.038(5) 0.027(4)
C2P 0.088(8) 0.074(7) 0.059(6) -0.027(5) 0.019(6) -0.025(6)
C3P 0.109(9) 0.041(5) 0.079(7) -0.011(5) 0.056(7) -0.027(5)
C4P 0.052(6) 0.047(5) 0.052(5) -0.001(4) 0.000(4) 0.005(4)
C5P 0.061(7) 0.086(8) 0.079(7) -0.006(6) -0.025(6) 0.023(6)
C6P 0.050(6) 0.062(6) 0.083(7) -0.009(6) 0.008(5) 0.003(5)
C7P 0.051(5) 0.045(5) 0.038(4) 0.011(4) 0.001(4) -0.001(4)
C8P 0.072(7) 0.053(5) 0.050(5) 0.019(5) 0.013(5) -0.001(5)
C9P 0.078(7) 0.067(6) 0.033(4) 0.020(4) -0.006(5) 0.008(5)
C11 0.056(5) 0.054(5) 0.041(4) -0.005(4) 0.002(3) -0.002(4)
C12 0.088(6) 0.076(5) 0.040(4) -0.008(4) -0.007(4) -0.003(4)
C16 0.047(5) 0.063(5) 0.044(4) 0.005(4) 0.009(4) -0.003(4)
C17 0.066(5) 0.074(5) 0.068(5) 0.019(4) 0.024(4) -0.002(4)
C21 0.047(5) 0.074(6) 0.059(5) -0.011(5) -0.002(4) -0.013(4)
C26 0.048(6) 0.041(5) 0.066(6) -0.006(5) 0.010(5) -0.005(4)
C27 0.056(7) 0.059(6) 0.102(9) 0.017(6) 0.026(6) -0.021(5)
C28 0.087(11) 0.180(17) 0.147(15) 0.032(13) 0.002(11) -0.054(11)
C29 0.107(12) 0.106(11) 0.224(19) 0.090(12) 0.053(12) -0.014(9)
C30 0.079(10) 0.129(12) 0.143(13) 0.018(10) 0.068(9) -0.009(8)
C3 0.127(8) 0.032(5) 0.091(7) 0.026(5) 0.034(6) 0.020(5)
C4 0.137(9) 0.042(6) 0.098(8) 0.015(5) 0.039(6) 0.034(6)
C5 0.130(9) 0.057(7) 0.114(7) 0.025(6) 0.033(6) 0.026(6)
C6 0.108(8) 0.107(8) 0.066(6) 0.032(6) 0.002(6) 0.057(7)
C7 0.118(9) 0.149(8) 0.073(6) 0.031(6) -0.009(6) 0.069(6)
C8 0.133(10) 0.146(9) 0.072(7) 0.030(6) -0.012(6) 0.063(7)
C9 0.124(9) 0.147(9) 0.118(11) 0.032(7) 0.003(7) 0.071(7)
C10 0.122(9) 0.158(10) 0.082(8) 0.027(7) -0.010(7) 0.060(7)
C13 0.097(7) 0.089(7) 0.045(6) -0.011(5) -0.002(5) 0.000(5)
C14 0.099(8) 0.085(6) 0.061(7) 0.001(5) 0.000(5) -0.004(5)
C15 0.089(7) 0.098(7) 0.063(7) -0.002(6) -0.014(5) -0.001(5)
C18 0.081(5) 0.091(5) 0.078(5) 0.019(4) 0.026(4) -0.003(4)
C19 0.081(5) 0.091(5) 0.078(5) 0.019(4) 0.026(4) -0.003(4)
C20 0.081(5) 0.091(5) 0.078(5) 0.019(4) 0.026(4) -0.003(4)
C22 0.059(6) 0.094(6) 0.092(7) -0.025(5) -0.022(5) -0.016(5)
C23 0.084(10) 0.103(8) 0.106(11) -0.028(7) -0.028(8) -0.012(7)
C24 0.083(11) 0.109(9) 0.096(9) -0.018(7) -0.027(7) -0.010(7)
C25 0.058(6) 0.115(12) 0.114(10) -0.017(8) -0.018(6) -0.013(6)
C3A 0.127(8) 0.032(5) 0.091(7) 0.026(5) 0.034(6) 0.020(5)
C4A 0.137(9) 0.042(6) 0.098(8) 0.015(5) 0.039(6) 0.034(6)
C5A 0.130(9) 0.057(7) 0.114(7) 0.025(6) 0.033(6) 0.026(6)
C6A 0.108(8) 0.107(8) 0.066(6) 0.032(6) 0.002(6) 0.057(7)
C7A 0.118(9) 0.149(8) 0.073(6) 0.031(6) -0.009(6) 0.069(6)
C8A 0.133(10) 0.146(9) 0.072(7) 0.030(6) -0.012(6) 0.063(7)
C9A 0.124(9) 0.147(9) 0.118(11) 0.032(7) 0.003(7) 0.071(7)
C10A 0.122(9) 0.158(10) 0.082(8) 0.027(7) -0.010(7) 0.060(7)
C13A 0.097(7) 0.089(7) 0.045(6) -0.011(5) -0.002(5) 0.000(5)
C14A 0.099(8) 0.085(6) 0.061(7) 0.001(5) 0.000(5) -0.004(5)
C15A 0.089(7) 0.098(7) 0.063(7) -0.002(6) -0.014(5) -0.001(5)
C18A 0.081(5) 0.091(5) 0.078(5) 0.019(4) 0.026(4) -0.003(4)
C19A 0.081(5) 0.091(5) 0.078(5) 0.019(4) 0.026(4) -0.003(4)
C20A 0.081(5) 0.091(5) 0.078(5) 0.019(4) 0.026(4) -0.003(4)
C22A 0.059(6) 0.094(6) 0.092(7) -0.025(5) -0.022(5) -0.016(5)
C23A 0.084(10) 0.103(8) 0.106(11) -0.028(7) -0.028(8) -0.012(7)
C24A 0.083(11) 0.109(9) 0.096(9) -0.018(7) -0.027(7) -0.010(7)
C25A 0.058(6) 0.115(12) 0.114(10) -0.017(8) -0.018(6) -0.013(6)
N4 0.068(5) 0.044(4) 0.032(3) -0.010(3) -0.001(3) 0.014(4)
C31 0.075(7) 0.141(10) 0.051(5) 0.018(6) -0.024(5) -0.022(6)
C32 0.103(10) 0.246(19) 0.058(6) 0.005(7) -0.015(6) -0.040(10)
C33 0.118(9) 0.216(16) 0.071(8) 0.017(9) -0.027(7) -0.069(10)

loop_
_atom_type_symbol
_atom_type_description
_atom_type_scat_dispersion_real
_atom_type_scat_dispersion_imag
_atom_type_scat_source
C C 0.0033 0.0016 'International Tables Vol C Tables 4.2.6.8 and 6.1.1.4'
H H 0.0000 0.0000 'International Tables Vol C Tables 4.2.6.8 and 6.1.1.4'
Cu Cu 0.3201 1.2651 'International Tables Vol C Tables 4.2.6.8 and 6.1.1.4'
Dy Dy -0.1892 4.4098 'International Tables Vol C Tables 4.2.6.8 and 6.1.1.4'
N N 0.0061 0.0033 'International Tables Vol C Tables 4.2.6.8 and 6.1.1.4'
O O 0.0106 0.0060 'International Tables Vol C Tables 4.2.6.8 and 6.1.1.4'
P P 0.1023 0.0942 'International Tables Vol C Tables 4.2.6.8 and 6.1.1.4'

loop_
_geom_angle_atom_site_label_1
_geom_angle_atom_site_label_2
_geom_angle_atom_site_label_3
_geom_angle
_geom_angle_site_symmetry_1
_geom_angle_site_symmetry_3
O1P Dy1 Cu1 43.89(13) . .
O1P Dy1 O2OH 73.7(2) . .
O1P Dy1 O3 161.4(3) . .
O1P Dy1 O4 143.0(2) . .
O1P Dy1 C6 167.2(11) . .
O1P Dy1 C6A 168(3) . .
O2 Dy1 Cu1 66.17(17) . .
O2 Dy1 O1P 84.0(2) . .
O2 Dy1 O2OH 80.1(2) . .
O2 Dy1 O3 89.1(3) . .
O2 Dy1 O4 87.0(3) . .
O2 Dy1 C6 87.4(11) . .
O2 Dy1 C6A 87(3) . .
O2OH Dy1 Cu1 34.06(16) . .
O2OH Dy1 O4 69.5(2) . .
O2OH Dy1 C6 95.6(9) . .
O2OH Dy1 C6A 97(3) . .
O3 Dy1 Cu1 145.7(2) . .
O3 Dy1 O2OH 122.1(3) . .
O3 Dy1 O4 53.2(3) . .
O3 Dy1 C6 26.7(8) . .
O3 Dy1 C6A 26(2) . .
O3P Dy1 Cu1 127.81(15) . .
O3P Dy1 O1P 85.7(2) . .
O3P Dy1 O2 102.8(2) . .
O3P Dy1 O2OH 158.8(2) . .
O3P Dy1 O3 79.1(2) . .
O3P Dy1 O4 131.3(2) . .
O3P Dy1 O4P 90.2(2) . .
O3P Dy1 C6 105.5(9) . .
O3P Dy1 C6A 104(3) . .
O4 Dy1 Cu1 99.98(16) . .
O4 Dy1 C6 26.4(8) . .
O4 Dy1 C6A 28(2) . .
O4P Dy1 Cu1 108.37(13) . .
O4P Dy1 O1P 100.49(19) . .
O4P Dy1 O2 166.6(2) . .
O4P Dy1 O2OH 88.98(19) . .
O4P Dy1 O3 90.2(3) . .
O4P Dy1 O4 81.9(2) . .
O4P Dy1 C6 85.9(10) . .
O4P Dy1 C6A 86(3) . .
C6 Dy1 Cu1 123.6(10) . .
C6A Dy1 Cu1 124(3) . .
O1OH Dy2 Cu2 34.69(13) . .
O1OH Dy2 O7 73.4(2) . .
O1OH Dy2 C11 98.4(2) . .
O2P Dy2 Cu2 106.17(14) . .
O2P Dy2 O1OH 86.10(19) . .
O2P Dy2 O6 164.75(19) . .
O2P Dy2 O6P 98.68(19) . .
O2P Dy2 O7 86.93(19) . .
O2P Dy2 O7P 87.54(18) . .
O2P Dy2 O8 101.3(2) . .
O2P Dy2 C11 96.1(2) . .
O6 Dy2 Cu2 64.53(14) . .
O6 Dy2 O1OH 79.74(18) . .
O6 Dy2 O7 83.7(2) . .
O6 Dy2 O8 82.5(2) . .
O6 Dy2 C11 80.6(2) . .
O6P Dy2 Cu2 45.29(13) . .
O6P Dy2 O1OH 75.27(18) . .
O6P Dy2 O6 83.23(19) . .
O6P Dy2 O7 147.7(2) . .
O6P Dy2 O8 152.4(2) . .
O6P Dy2 C11 163.5(2) . .
O7 Dy2 Cu2 102.56(16) . .
O7 Dy2 C11 26.1(2) . .
O7P Dy2 Cu2 128.68(13) . .
O7P Dy2 O1OH 157.42(17) . .
O7P Dy2 O6 107.70(18) . .
O7P Dy2 O6P 84.32(18) . .
O7P Dy2 O7 127.8(2) . .
O7P Dy2 O8 77.79(19) . .
O7P Dy2 C11 103.8(2) . .
O8 Dy2 Cu2 141.87(16) . .
O8 Dy2 O1OH 124.73(19) . .
O8 Dy2 O7 52.8(2) . .
O8 Dy2 C11 26.8(2) . .
C11 Dy2 Cu2 122.8(2) . .
O3OH Dy3 Cu3 35.23(13) . .
O3OH Dy3 O10 71.7(2) . .
O3OH Dy3 C21 97.3(3) . .
O5P Dy3 Cu3 126.60(13) . .
O5P Dy3 O3OH 158.21(19) . .
O5P Dy3 O8P 83.90(18) . .
O5P Dy3 O9 78.1(2) . .
O5P Dy3 O9P 89.69(19) . 4
O5P Dy3 O10 129.8(2) . .
O5P Dy3 O11 104.7(2) . .
O5P Dy3 C21 104.5(3) . .
O8P Dy3 Cu3 44.38(12) . .
O8P Dy3 O3OH 75.06(18) . .
O8P Dy3 O9 154.2(2) . .
O8P Dy3 O10 146.22(19) . .
O8P Dy3 O11 83.4(2) . .
O8P Dy3 C21 164.2(2) . .
O9 Dy3 Cu3 142.44(18) . .
O9 Dy3 O3OH 123.6(2) . .
O9 Dy3 O10 53.6(2) . .
O9 Dy3 C21 26.8(3) . .
O9P Dy3 Cu3 107.30(13) 4 .
O9P Dy3 O3OH 87.89(19) 4 .
O9P Dy3 O8P 98.48(18) 4 .
O9P Dy3 O9 99.7(2) 4 .
O9P Dy3 O10 86.0(2) 4 .
O9P Dy3 O11 165.64(19) 4 .
O9P Dy3 C21 95.0(2) 4 .
O10 Dy3 Cu3 102.22(15) . .
O10 Dy3 C21 26.9(2) . .
O11 Dy3 Cu3 64.25(16) . .
O11 Dy3 O3OH 78.8(2) . .
O11 Dy3 O9 83.5(2) . .
O11 Dy3 O10 84.7(2) . .
O11 Dy3 C21 81.5(3) . .
C21 Dy3 Cu3 123.1(2) . .
Cu2 Cu1 Dy1 76.44(3) . .
O1 Cu1 Dy1 82.7(2) . .
O1 Cu1 Cu2 132.3(3) . .
O1 Cu1 O1OH 166.2(3) . .
O1 Cu1 O1P 97.7(2) . .
O1 Cu1 N1 93.7(3) . .
O1OH Cu1 Dy1 103.49(15) . .
O1OH Cu1 Cu2 40.72(17) . .
O1OH Cu1 O1P 95.08(19) . .
O1P Cu1 Dy1 42.39(14) . .
O1P Cu1 Cu2 94.99(13) . .
O2OH Cu1 Dy1 43.66(16) . .
O2OH Cu1 Cu2 41.87(16) . .
O2OH Cu1 O1 95.4(3) . .
O2OH Cu1 O1OH 81.4(2) . .
O2OH Cu1 O1P 81.0(2) . .
O2OH Cu1 N1 164.5(3) . .
N1 Cu1 Dy1 125.6(2) . .
N1 Cu1 Cu2 133.2(2) . .
N1 Cu1 O1OH 92.6(3) . .
N1 Cu1 O1P 85.2(3) . .
Cu1 Cu2 Dy2 77.04(4) . .
O1OH Cu2 Dy2 44.76(15) . .
O1OH Cu2 Cu1 42.34(15) . .
O1OH Cu2 O2OH 81.3(2) . .
O1OH Cu2 O5 95.6(2) . .
O1OH Cu2 O6P 81.2(2) . .
O1OH Cu2 N2 162.7(3) . .
O2OH Cu2 Dy2 102.74(18) . .
O2OH Cu2 Cu1 40.10(18) . .
O2OH Cu2 O6P 92.91(19) . .
O5 Cu2 Dy2 84.70(19) . .
O5 Cu2 Cu1 132.4(2) . .
O5 Cu2 O2OH 165.0(2) . .
O5 Cu2 O6P 101.2(2) . .
O5 Cu2 N2 94.5(3) . .
O6P Cu2 Dy2 41.81(12) . .
O6P Cu2 Cu1 93.75(13) . .
N2 Cu2 Dy2 122.6(2) . .
N2 Cu2 Cu1 132.4(2) . .
N2 Cu2 O2OH 92.4(3) . .
N2 Cu2 O6P 83.0(2) . .
Cu3 Cu3 Dy3 76.58(4) 4 .
O3OH Cu3 Dy3 44.51(15) . .
O3OH Cu3 Dy3 105.40(15) 4 .
O3OH Cu3 Cu3 42.23(17) . 4
O3OH Cu3 Cu3 41.34(16) 4 4
O3OH Cu3 O3OH 82.9(3) . 4
O3OH Cu3 O8P 81.86(19) . .
O3OH Cu3 O8P 95.62(19) 4 .
O3OH Cu3 N3 165.5(2) . .
O8P Cu3 Dy3 42.60(12) . .
O8P Cu3 Cu3 93.95(12) . 4
O12 Cu3 Dy3 86.0(2) . .
O12 Cu3 Cu3 131.6(2) . 4
O12 Cu3 O3OH 160.9(2) . 4
O12 Cu3 O3OH 95.5(3) . .
O12 Cu3 O8P 103.0(2) . .
O12 Cu3 N3 93.4(3) . .
N3 Cu3 Dy3 125.0(2) . .
N3 Cu3 Cu3 133.5(2) . 4
N3 Cu3 O3OH 92.4(3) . 4
N3 Cu3 O8P 84.9(2) . .
O1P P1 O2P 110.6(3) . .
O1P P1 C1P 105.2(4) . .
O2P P1 C1P 106.6(4) . .
O3P P1 O1P 114.4(3) 4 .
O3P P1 O2P 111.4(3) 4 .
O3P P1 C1P 108.1(4) 4 .
O4P P2 C4P 107.6(4) . .
O5P P2 O4P 111.1(3) . .
O5P P2 O6P 114.0(3) . .
O5P P2 C4P 107.4(4) . .
O6P P2 O4P 111.0(3) . .
O6P P2 C4P 105.4(4) . .
O7P P3 O8P 114.5(3) . .
O7P P3 O9P 111.5(3) . .
O7P P3 C7P 107.9(3) . .
O8P P3 O9P 111.3(3) . .
O8P P3 C7P 105.0(3) . .
O9P P3 C7P 106.1(4) . .
C1 O1 Cu1 128.1(6) . .
Cu1 O1OH Dy2 126.6(2) . .
Cu2 O1OH Dy2 100.6(2) . .
Cu2 O1OH Cu1 96.9(2) . .
Dy1 O1P Cu1 93.7(2) . .
P1 O1P Dy1 160.9(3) . .
P1 O1P Cu1 105.3(3) . .
C1 O2 Dy1 139.0(6) . .
Cu1 O2OH Dy1 102.3(3) . .
Cu1 O2OH Cu2 98.0(2) . .
Cu2 O2OH Dy1 127.5(2) . .
P1 O2P Dy2 138.0(4) . .
C6 O3 Dy1 95.1(14) . .
C6A O3 Dy1 94(4) . .
Cu3 O3OH Dy3 126.5(2) 4 .
Cu3 O3OH Dy3 100.3(2) . .
Cu3 O3OH Cu3 96.4(3) . 4
P1 O3P Dy1 170.7(4) 4 .
C6 O4 Dy1 92.7(14) . .
C6A O4 Dy1 89(3) . .
P2 O4P Dy1 134.9(3) . .
C16 O5 Cu2 125.3(6) . .
P2 O5P Dy3 174.3(4) . .
C16 O6 Dy2 139.8(5) . .
Dy2 O6P Cu2 92.90(18) . .
P2 O6P Dy2 161.6(3) . .
P2 O6P Cu2 105.4(3) . .
C11 O7 Dy2 92.4(5) . .
P3 O7P Dy2 168.6(3) . .
C11 O8 Dy2 95.2(5) . .
Dy3 O8P Cu3 93.02(17) . .
P3 O8P Dy3 161.4(3) . .
P3 O8P Cu3 105.5(3) . .
C21 O9 Dy3 95.4(6) . .
P3 O9P Dy3 135.1(3) . 4
C21 O10 Dy3 91.0(5) . .
C26 O11 Dy3 138.9(6) . .
C26 O12 Cu3 124.4(6) . .
Cu1 N1 H1A 108.3 . .
Cu1 N1 H1B 108.3 . .
H1A N1 H1B 107.4 . .
C1P N1 Cu1 115.9(6) . .
C1P N1 H1A 108.3 . .
C1P N1 H1B 108.3 . .
Cu2 N2 H2A 107.9 . .
Cu2 N2 H2B 107.9 . .
H2A N2 H2B 107.2 . .
C4P N2 Cu2 117.7(6) . .
C4P N2 H2A 107.9 . .
C4P N2 H2B 107.9 . .
Cu3 N3 H3A 108.3 . .
Cu3 N3 H3B 108.3 . .
H3A N3 H3B 107.4 . .
C7P N3 Cu3 116.0(5) . .
C7P N3 H3A 108.3 . .
C7P N3 H3B 108.3 . .
O1 C1 C2 118.4(9) . .
O2 C1 O1 123.8(8) . .
O2 C1 C2 117.7(10) . .
N1 C1P P1 107.2(6) . .
N1 C1P C2P 110.2(8) . .
N1 C1P C3P 109.0(8) . .
C2P C1P P1 110.7(7) . .
C3P C1P P1 110.2(7) . .
C3P C1P C2P 109.6(8) . .
C1 C2 C5 106.4(11) . .
C1 C2 C3A 103.4(15) . .
C3 C2 C1 106.6(9) . .
C3 C2 C5 104.6(12) . .
C4 C2 C1 114.1(10) . .
C4 C2 C3 118.3(14) . .
C4 C2 C5 105.7(12) . .
C4A C2 C1 109.3(15) . .
C4A C2 C3A 102.4(17) . .
C5A C2 C1 118(2) . .
C5A C2 C3A 102.7(19) . .
C5A C2 C4A 118(2) . .
C1P C2P H2PA 109.5 . .
C1P C2P H2PB 109.5 . .
C1P C2P H2PC 109.5 . .
H2PA C2P H2PB 109.5 . .
H2PA C2P H2PC 109.5 . .
H2PB C2P H2PC 109.5 . .
C1P C3P H3PA 109.5 . .
C1P C3P H3PB 109.5 . .
C1P C3P H3PC 109.5 . .
H3PA C3P H3PB 109.5 . .
H3PA C3P H3PC 109.5 . .
H3PB C3P H3PC 109.5 . .
N2 C4P P2 106.1(6) . .
N2 C4P C5P 108.7(7) . .
N2 C4P C6P 109.3(7) . .
C5P C4P P2 112.9(7) . .
C6P C4P P2 109.7(6) . .
C6P C4P C5P 110.0(8) . .
C4P C5P H5PA 109.5 . .
C4P C5P H5PB 109.5 . .
C4P C5P H5PC 109.5 . .
H5PA C5P H5PB 109.5 . .
H5PA C5P H5PC 109.5 . .
H5PB C5P H5PC 109.5 . .
C4P C6P H6PA 109.5 . .
C4P C6P H6PB 109.5 . .
C4P C6P H6PC 109.5 . .
H6PA C6P H6PB 109.5 . .
H6PA C6P H6PC 109.5 . .
H6PB C6P H6PC 109.5 . .
N3 C7P P3 105.9(5) . .
N3 C7P C8P 109.2(7) . .
C8P C7P P3 108.5(6) . .
C9P C7P P3 112.1(6) . .
C9P C7P N3 110.5(7) . .
C9P C7P C8P 110.5(7) . .
C7P C8P H8PA 109.5 . .
C7P C8P H8PB 109.5 . .
C7P C8P H8PC 109.5 . .
H8PA C8P H8PB 109.5 . .
H8PA C8P H8PC 109.5 . .
H8PB C8P H8PC 109.5 . .
C7P C9P H9PA 109.5 . .
C7P C9P H9PB 109.5 . .
C7P C9P H9PC 109.5 . .
H9PA C9P H9PB 109.5 . .
H9PA C9P H9PC 109.5 . .
H9PB C9P H9PC 109.5 . .
O7 C11 Dy2 61.5(4) . .
O7 C11 O8 119.2(8) . .
O7 C11 C12 121.9(8) . .
O8 C11 Dy2 58.0(4) . .
O8 C11 C12 119.0(8) . .
C12 C11 Dy2 174.2(7) . .
C11 C12 C14 109.2(9) . .
C13 C12 C11 110.7(10) . .
C13 C12 C14 107.6(11) . .
C13 C12 C15 113.2(11) . .
C15 C12 C11 108.7(10) . .
C15 C12 C14 107.4(11) . .
C13A C12 C11 105.5(15) . .
C14A C12 C11 107.0(18) . .
C14A C12 C13A 110.8(18) . .
C15A C12 C11 111.8(17) . .
C15A C12 C13A 109.4(19) . .
C15A C12 C14A 112.2(19) . .
O5 C16 O6 124.4(8) . .
O5 C16 C17 119.1(8) . .
O6 C16 C17 116.5(8) . .
C16 C17 C19 106.4(10) . .
C16 C17 C19A 113.3(14) . .
C18 C17 C16 108.2(10) . .
C18 C17 C19 111.0(12) . .
C18 C17 C20 119.1(13) . .
C20 C17 C16 110.4(10) . .
C20 C17 C19 100.9(11) . .
C18A C17 C16 110.7(14) . .
C18A C17 C19A 106.8(16) . .
C20A C17 C16 110.1(14) . .
C20A C17 C18A 111.2(16) . .
C20A C17 C19A 104.6(16) . .
O9 C21 Dy3 57.8(5) . .
O9 C21 O10 119.5(8) . .
O9 C21 C22 120.5(12) . .
O9 C21 C22A 115.0(12) . .
O10 C21 Dy3 62.1(5) . .
O10 C21 C22 119.6(12) . .
O10 C21 C22A 125.5(12) . .
C22 C21 Dy3 178.3(12) . .
C22A C21 Dy3 170.6(11) . .
O11 C26 O12 125.2(9) . .
O11 C26 C27 117.7(9) . .
O12 C26 C27 117.1(9) . .
C28 C27 C26 109.7(10) . .
C28 C27 C29 110.7(12) . .
C28 C27 C30 112.0(12) . .
C29 C27 C26 113.9(10) . .
C29 C27 C30 104.0(12) . .
C30 C27 C26 106.5(9) . .
C27 C28 H28A 109.5 . .
C27 C28 H28B 109.5 . .
C27 C28 H28C 109.5 . .
H28A C28 H28B 109.5 . .
H28A C28 H28C 109.5 . .
H28B C28 H28C 109.5 . .
C27 C29 H29A 109.5 . .
C27 C29 H29B 109.5 . .
C27 C29 H29C 109.5 . .
H29A C29 H29B 109.5 . .
H29A C29 H29C 109.5 . .
H29B C29 H29C 109.5 . .
C27 C30 H30A 109.5 . .
C27 C30 H30B 109.5 . .
C27 C30 H30C 109.5 . .
H30A C30 H30B 109.5 . .
H30A C30 H30C 109.5 . .
H30B C30 H30C 109.5 . .
C2 C3 H3C 109.5 . .
C2 C3 H3D 109.5 . .
C2 C3 H3E 109.5 . .
H3C C3 H3D 109.5 . .
H3C C3 H3E 109.5 . .
H3D C3 H3E 109.5 . .
C2 C4 H4A 109.5 . .
C2 C4 H4B 109.5 . .
C2 C4 H4C 109.5 . .
H4A C4 H4B 109.5 . .
H4A C4 H4C 109.5 . .
H4B C4 H4C 109.5 . .
C2 C5 H5A 109.5 . .
C2 C5 H5B 109.5 . .
C2 C5 H5C 109.5 . .
H5A C5 H5B 109.5 . .
H5A C5 H5C 109.5 . .
H5B C5 H5C 109.5 . .
O3 C6 Dy1 58.1(10) . .
O3 C6 C7 123(3) . .
O4 C6 Dy1 60.9(10) . .
O4 C6 O3 119.0(19) . .
O4 C6 C7 118(3) . .
C7 C6 Dy1 179(2) . .
C6 C7 C8 108(2) . .
C9 C7 C6 104(2) . .
C9 C7 C8 105.8(17) . .
C9 C7 C10 116.0(18) . .
C10 C7 C6 111.3(18) . .
C10 C7 C8 111(2) . .
C7 C8 H8A 109.5 . .
C7 C8 H8B 109.5 . .
C7 C8 H8C 109.5 . .
H8A C8 H8B 109.5 . .
H8A C8 H8C 109.5 . .
H8B C8 H8C 109.5 . .
C7 C9 H9A 109.5 . .
C7 C9 H9B 109.5 . .
C7 C9 H9C 109.5 . .
H9A C9 H9B 109.5 . .
H9A C9 H9C 109.5 . .
H9B C9 H9C 109.5 . .
C7 C10 H10A 109.5 . .
C7 C10 H10B 109.5 . .
C7 C10 H10C 109.5 . .
H10A C10 H10B 109.5 . .
H10A C10 H10C 109.5 . .
H10B C10 H10C 109.5 . .
C12 C13 H13A 109.5 . .
C12 C13 H13B 109.5 . .
C12 C13 H13C 109.5 . .
H13A C13 H13B 109.5 . .
H13A C13 H13C 109.5 . .
H13B C13 H13C 109.5 . .
C12 C14 H14A 109.5 . .
C12 C14 H14B 109.5 . .
C12 C14 H14C 109.5 . .
H14A C14 H14B 109.5 . .
H14A C14 H14C 109.5 . .
H14B C14 H14C 109.5 . .
C12 C15 H15A 109.5 . .
C12 C15 H15B 109.5 . .
C12 C15 H15C 109.5 . .
H15A C15 H15B 109.5 . .
H15A C15 H15C 109.5 . .
H15B C15 H15C 109.5 . .
C17 C18 H18B 109.5 . .
C17 C18 H18C 109.5 . .
C17 C18 H18A 109.5 . .
H18B C18 H18C 109.5 . .
H18B C18 H18A 109.5 . .
H18C C18 H18A 109.5 . .
C17 C19 H19A 109.5 . .
C17 C19 H19B 109.5 . .
C17 C19 H19C 109.5 . .
H19A C19 H19B 109.5 . .
H19A C19 H19C 109.5 . .
H19B C19 H19C 109.5 . .
C17 C20 H20A 109.5 . .
C17 C20 H20B 109.5 . .
C17 C20 H20C 109.5 . .
H20A C20 H20B 109.5 . .
H20A C20 H20C 109.5 . .
H20B C20 H20C 109.5 . .
C21 C22 C23 114(2) . .
C21 C22 C24 107.1(19) . .
C23 C22 C24 111.0(19) . .
C25 C22 C21 109(2) . .
C25 C22 C23 110(2) . .
C25 C22 C24 105.2(18) . .
C22 C23 H23A 109.5 . .
C22 C23 H23B 109.5 . .
C22 C23 H23C 109.5 . .
H23A C23 H23B 109.5 . .
H23A C23 H23C 109.5 . .
H23B C23 H23C 109.5 . .
C22 C24 H24A 109.5 . .
C22 C24 H24B 109.5 . .
C22 C24 H24C 109.5 . .
H24A C24 H24B 109.5 . .
H24A C24 H24C 109.5 . .
H24B C24 H24C 109.5 . .
C22 C25 H25A 109.5 . .
C22 C25 H25B 109.5 . .
C22 C25 H25C 109.5 . .
H25A C25 H25B 109.5 . .
H25A C25 H25C 109.5 . .
H25B C25 H25C 109.5 . .
C2 C3A H3AA 109.5 . .
C2 C3A H3AB 109.5 . .
C2 C3A H3AC 109.5 . .
H3AA C3A H3AB 109.5 . .
H3AA C3A H3AC 109.5 . .
H3AB C3A H3AC 109.5 . .
C2 C4A H4AA 109.5 . .
C2 C4A H4AB 109.5 . .
C2 C4A H4AC 109.5 . .
H4AA C4A H4AB 109.5 . .
H4AA C4A H4AC 109.5 . .
H4AB C4A H4AC 109.5 . .
C2 C5A H5AA 109.5 . .
C2 C5A H5AB 109.5 . .
C2 C5A H5AC 109.5 . .
H5AA C5A H5AB 109.5 . .
H5AA C5A H5AC 109.5 . .
H5AB C5A H5AC 109.5 . .
O3 C6A Dy1 60(2) . .
O3 C6A O4 123(4) . .
O3 C6A C7A 111(6) . .
O4 C6A Dy1 63(2) . .
O4 C6A C7A 125(6) . .
C7A C6A Dy1 170(5) . .
C6A C7A C8A 110(3) . .
C6A C7A C10A 107(7) . .
C8A C7A C10A 110(3) . .
C9A C7A C6A 110(3) . .
C9A C7A C8A 111(3) . .
C9A C7A C10A 109(3) . .
C7A C8A H8AA 109.5 . .
C7A C8A H8AB 109.5 . .
C7A C8A H8AC 109.5 . .
H8AA C8A H8AB 109.5 . .
H8AA C8A H8AC 109.5 . .
H8AB C8A H8AC 109.5 . .
C7A C9A H9AA 109.5 . .
C7A C9A H9AB 109.5 . .
C7A C9A H9AC 109.5 . .
H9AA C9A H9AB 109.5 . .
H9AA C9A H9AC 109.5 . .
H9AB C9A H9AC 109.5 . .
C7A C10A H10D 109.5 . .
C7A C10A H10E 109.5 . .
C7A C10A H10F 109.5 . .
H10D C10A H10E 109.5 . .
H10D C10A H10F 109.5 . .
H10E C10A H10F 109.5 . .
C12 C13A H13D 109.5 . .
C12 C13A H13E 109.5 . .
C12 C13A H13F 109.5 . .
H13D C13A H13E 109.5 . .
H13D C13A H13F 109.5 . .
H13E C13A H13F 109.5 . .
C12 C14A H14D 109.5 . .
C12 C14A H14E 109.5 . .
C12 C14A H14F 109.5 . .
H14D C14A H14E 109.5 . .
H14D C14A H14F 109.5 . .
H14E C14A H14F 109.5 . .
C12 C15A H15D 109.5 . .
C12 C15A H15E 109.5 . .
C12 C15A H15F 109.5 . .
H15D C15A H15E 109.5 . .
H15D C15A H15F 109.5 . .
H15E C15A H15F 109.5 . .
C17 C18A H18D 109.5 . .
C17 C18A H18F 109.5 . .
C17 C18A H18E 109.5 . .
H18D C18A H18F 109.5 . .
H18D C18A H18E 109.5 . .
H18F C18A H18E 109.5 . .
C17 C19A H19D 109.5 . .
C17 C19A H19E 109.5 . .
C17 C19A H19F 109.5 . .
H19D C19A H19E 109.5 . .
H19D C19A H19F 109.5 . .
H19E C19A H19F 109.5 . .
C17 C20A H20D 109.5 . .
C17 C20A H20E 109.5 . .
C17 C20A H20F 109.5 . .
H20D C20A H20E 109.5 . .
H20D C20A H20F 109.5 . .
H20E C20A H20F 109.5 . .
C23A C22A C21 106(2) . .
C23A C22A C24A 110.9(17) . .
C24A C22A C21 108.3(18) . .
C25A C22A C21 110.0(19) . .
C25A C22A C23A 112.7(18) . .
C25A C22A C24A 108.7(16) . .
C22A C23A H23D 109.5 . .
C22A C23A H23E 109.5 . .
C22A C23A H23F 109.5 . .
H23D C23A H23E 109.5 . .
H23D C23A H23F 109.5 . .
H23E C23A H23F 109.5 . .
C22A C24A H24D 109.5 . .
C22A C24A H24E 109.5 . .
C22A C24A H24F 109.5 . .
H24D C24A H24E 109.5 . .
H24D C24A H24F 109.5 . .
H24E C24A H24F 109.5 . .
C22A C25A H25D 109.5 . .
C22A C25A H25E 109.5 . .
C22A C25A H25F 109.5 . .
H25D C25A H25E 109.5 . .
H25D C25A H25F 109.5 . .
H25E C25A H25F 109.5 . .
H4D N4 H4E 114(9) . .
C31 N4 H4D 97(7) . .
C31 N4 H4E 112(5) . .
N4 C31 H31 105.9 . .
C32 C31 N4 114.5(11) . .
C32 C31 H31 105.9 . .
C32 C31 C33 113.6(12) . .
C33 C31 N4 110.2(10) . .
C33 C31 H31 105.9 . .
C31 C32 H32A 109.5 . .
C31 C32 H32B 109.5 . .
C31 C32 H32C 109.5 . .
H32A C32 H32B 109.5 . .
H32A C32 H32C 109.5 . .
H32B C32 H32C 109.5 . .
C31 C33 H33A 109.5 . .
C31 C33 H33B 109.5 . .
C31 C33 H33C 109.5 . .
H33A C33 H33B 109.5 . .
H33A C33 H33C 109.5 . .
H33B C33 H33C 109.5 . .

loop_
_geom_bond_atom_site_label_1
_geom_bond_atom_site_label_2
_geom_bond_distance
_geom_bond_site_symmetry_2
Dy1 Cu1 3.3853(11) .
Dy1 O1P 2.287(6) .
Dy1 O2 2.260(6) .
Dy1 O2OH 2.392(5) .
Dy1 O3 2.388(7) .
Dy1 O3P 2.224(5) .
Dy1 O4 2.449(7) .
Dy1 O4P 2.251(5) .
Dy1 C6 2.80(2) .
Dy1 C6A 2.75(6) .
Dy2 Cu2 3.3858(12) .
Dy2 O1OH 2.425(5) .
Dy2 O2P 2.247(5) .
Dy2 O6 2.281(5) .
Dy2 O6P 2.260(5) .
Dy2 O7 2.478(6) .
Dy2 O7P 2.252(5) .
Dy2 O8 2.399(6) .
Dy2 C11 2.817(9) .
Dy3 Cu3 3.3474(11) .
Dy3 O3OH 2.385(5) .
Dy3 O5P 2.205(5) .
Dy3 O8P 2.269(5) .
Dy3 O9 2.373(6) .
Dy3 O9P 2.268(5) 4
Dy3 O10 2.466(6) .
Dy3 O11 2.312(6) .
Dy3 C21 2.791(9) .
Cu1 Cu2 2.9826(16) .
Cu1 O1 1.971(6) .
Cu1 O1OH 2.024(5) .
Cu1 O1P 2.352(5) .
Cu1 O2OH 1.940(6) .
Cu1 N1 1.988(9) .
Cu2 O1OH 1.960(6) .
Cu2 O2OH 2.010(6) .
Cu2 O5 1.971(6) .
Cu2 O6P 2.409(5) .
Cu2 N2 1.984(8) .
Cu3 Cu3 2.953(2) 4
Cu3 O3OH 1.997(6) 4
Cu3 O3OH 1.962(6) .
Cu3 O8P 2.345(5) .
Cu3 O12 1.954(6) .
Cu3 N3 1.986(7) .
P1 O1P 1.524(6) .
P1 O2P 1.526(5) .
P1 O3P 1.502(6) 4
P1 C1P 1.833(9) .
P2 O4P 1.529(5) .
P2 O5P 1.499(6) .
P2 O6P 1.519(5) .
P2 C4P 1.822(10) .
P3 O7P 1.510(5) .
P3 O8P 1.531(5) .
P3 O9P 1.540(5) .
P3 C7P 1.831(8) .
O1 C1 1.264(12) .
O2 C1 1.261(12) .
O3 C6 1.26(4) .
O3 C6A 1.19(10) .
O3OH Cu3 1.997(6) 4
O3P P1 1.502(6) 4
O4 C6 1.25(4) .
O4 C6A 1.27(10) .
O5 C16 1.262(10) .
O6 C16 1.267(10) .
O7 C11 1.242(10) .
O8 C11 1.273(10) .
O9 C21 1.263(11) .
O9P Dy3 2.268(5) 4
O10 C21 1.264(11) .
O11 C26 1.248(11) .
O12 C26 1.253(11) .
N1 H1A 0.8900 .
N1 H1B 0.8900 .
N1 C1P 1.505(12) .
N2 H2A 0.8900 .
N2 H2B 0.8900 .
N2 C4P 1.505(11) .
N3 H3A 0.8900 .
N3 H3B 0.8900 .
N3 C7P 1.512(11) .
C1 C2 1.540(12) .
C1P C2P 1.536(15) .
C1P C3P 1.536(12) .
C2 C3 1.493(19) .
C2 C4 1.411(19) .
C2 C5 1.61(2) .
C2 C3A 1.567(13) .
C2 C4A 1.507(13) .
C2 C5A 1.506(13) .
C2P H2PA 0.9600 .
C2P H2PB 0.9600 .
C2P H2PC 0.9600 .
C3P H3PA 0.9600 .
C3P H3PB 0.9600 .
C3P H3PC 0.9600 .
C4P C5P 1.532(13) .
C4P C6P 1.514(13) .
C5P H5PA 0.9600 .
C5P H5PB 0.9600 .
C5P H5PC 0.9600 .
C6P H6PA 0.9600 .
C6P H6PB 0.9600 .
C6P H6PC 0.9600 .
C7P C8P 1.557(12) .
C7P C9P 1.506(12) .
C8P H8PA 0.9600 .
C8P H8PB 0.9600 .
C8P H8PC 0.9600 .
C9P H9PA 0.9600 .
C9P H9PB 0.9600 .
C9P H9PC 0.9600 .
C11 C12 1.526(12) .
C12 C13 1.497(18) .
C12 C14 1.574(17) .
C12 C15 1.51(2) .
C12 C13A 1.524(13) .
C12 C14A 1.514(13) .
C12 C15A 1.505(13) .
C16 C17 1.535(12) .
C17 C18 1.44(2) .
C17 C19 1.56(2) .
C17 C20 1.517(19) .
C17 C18A 1.520(13) .
C17 C19A 1.539(13) .
C17 C20A 1.517(13) .
C21 C22 1.51(3) .
C21 C22A 1.56(3) .
C26 C27 1.521(12) .
C27 C28 1.475(18) .
C27 C29 1.504(16) .
C27 C30 1.520(16) .
C28 H28A 0.9600 .
C28 H28B 0.9600 .
C28 H28C 0.9600 .
C29 H29A 0.9600 .
C29 H29B 0.9600 .
C29 H29C 0.9600 .
C30 H30A 0.9600 .
C30 H30B 0.9600 .
C30 H30C 0.9600 .
C3 H3C 0.9600 .
C3 H3D 0.9600 .
C3 H3E 0.9600 .
C4 H4A 0.9600 .
C4 H4B 0.9600 .
C4 H4C 0.9600 .
C5 H5A 0.9600 .
C5 H5B 0.9600 .
C5 H5C 0.9600 .
C6 C7 1.57(2) .
C7 C8 1.59(2) .
C7 C9 1.51(3) .
C7 C10 1.52(3) .
C8 H8A 0.9600 .
C8 H8B 0.9600 .
C8 H8C 0.9600 .
C9 H9A 0.9600 .
C9 H9B 0.9600 .
C9 H9C 0.9600 .
C10 H10A 0.9600 .
C10 H10B 0.9600 .
C10 H10C 0.9600 .
C13 H13A 0.9600 .
C13 H13B 0.9600 .
C13 H13C 0.9600 .
C14 H14A 0.9600 .
C14 H14B 0.9600 .
C14 H14C 0.9600 .
C15 H15A 0.9600 .
C15 H15B 0.9600 .
C15 H15C 0.9600 .
C18 H18B 0.9600 .
C18 H18C 0.9600 .
C18 H18A 0.9600 .
C19 H19A 0.9600 .
C19 H19B 0.9600 .
C19 H19C 0.9600 .
C20 H20A 0.9600 .
C20 H20B 0.9600 .
C20 H20C 0.9600 .
C22 C23 1.522(13) .
C22 C24 1.531(13) .
C22 C25 1.510(13) .
C23 H23A 0.9600 .
C23 H23B 0.9600 .
C23 H23C 0.9600 .
C24 H24A 0.9600 .
C24 H24B 0.9600 .
C24 H24C 0.9600 .
C25 H25A 0.9600 .
C25 H25B 0.9600 .
C25 H25C 0.9600 .
C3A H3AA 0.9600 .
C3A H3AB 0.9600 .
C3A H3AC 0.9600 .
C4A H4AA 0.9600 .
C4A H4AB 0.9600 .
C4A H4AC 0.9600 .
C5A H5AA 0.9600 .
C5A H5AB 0.9600 .
C5A H5AC 0.9600 .
C6A C7A 1.519(14) .
C7A C8A 1.520(12) .
C7A C9A 1.518(12) .
C7A C10A 1.524(14) .
C8A H8AA 0.9600 .
C8A H8AB 0.9600 .
C8A H8AC 0.9600 .
C9A H9AA 0.9600 .
C9A H9AB 0.9600 .
C9A H9AC 0.9600 .
C10A H10D 0.9600 .
C10A H10E 0.9600 .
C10A H10F 0.9600 .
C13A H13D 0.9600 .
C13A H13E 0.9600 .
C13A H13F 0.9600 .
C14A H14D 0.9600 .
C14A H14E 0.9600 .
C14A H14F 0.9600 .
C15A H15D 0.9600 .
C15A H15E 0.9600 .
C15A H15F 0.9600 .
C18A H18D 0.9600 .
C18A H18F 0.9600 .
C18A H18E 0.9600 .
C19A H19D 0.9600 .
C19A H19E 0.9600 .
C19A H19F 0.9600 .
C20A H20D 0.9600 .
C20A H20E 0.9600 .
C20A H20F 0.9600 .
C22A C23A 1.516(13) .
C22A C24A 1.521(13) .
C22A C25A 1.510(13) .
C23A H23D 0.9600 .
C23A H23E 0.9600 .
C23A H23F 0.9600 .
C24A H24D 0.9600 .
C24A H24E 0.9600 .
C24A H24F 0.9600 .
C25A H25D 0.9600 .
C25A H25E 0.9600 .
C25A H25F 0.9600 .
N4 H4D 0.78(10) .
N4 H4E 0.93(9) .
N4 C31 1.504(12) .
C31 H31 0.9800 .
C31 C32 1.398(17) .
C31 C33 1.481(17) .
C32 H32A 0.9600 .
C32 H32B 0.9600 .
C32 H32C 0.9600 .
C33 H33A 0.9600 .
C33 H33B 0.9600 .
C33 H33C 0.9600 .

loop_
_geom_torsion_atom_site_label_1
_geom_torsion_atom_site_label_2
_geom_torsion_atom_site_label_3
_geom_torsion_atom_site_label_4
_geom_torsion
_geom_torsion_site_symmetry_1
_geom_torsion_site_symmetry_4
Dy1 O2 C1 O1 -1(2) . .
Dy1 O2 C1 C2 175.2(8) . .
Dy1 O3 C6 O4 2(4) . .
Dy1 O3 C6 C7 180(4) . .
Dy1 O3 C6A O4 3(14) . .
Dy1 O3 C6A C7A -174(8) . .
Dy1 O4 C6 O3 -1(4) . .
Dy1 O4 C6 C7 -180(3) . .
Dy1 O4 C6A O3 -3(13) . .
Dy1 O4 C6A C7A 174(11) . .
Dy1 C6A C7A C8A 23(55) . .
Dy1 C6A C7A C9A 146(52) . .
Dy1 C6A C7A C10A -97(54) . .
Dy2 O6 C16 O5 -12.6(15) . .
Dy2 O6 C16 C17 168.2(6) . .
Dy2 O7 C11 O8 -6.6(9) . .
Dy2 O7 C11 C12 174.5(8) . .
Dy2 O8 C11 O7 6.8(9) . .
Dy2 O8 C11 C12 -174.2(8) . .
Dy3 O9 C21 O10 7.6(10) . .
Dy3 O9 C21 C22 -179.8(13) . .
Dy3 O9 C21 C22A -173.1(11) . .
Dy3 O10 C21 O9 -7.2(10) . .
Dy3 O10 C21 C22 -179.9(13) . .
Dy3 O10 C21 C22A 173.5(13) . .
Dy3 O11 C26 O12 -12.7(16) . .
Dy3 O11 C26 C27 167.9(7) . .
Cu1 O1 C1 O2 -4.2(19) . .
Cu1 O1 C1 C2 179.4(8) . .
Cu1 N1 C1P P1 36.6(8) . .
Cu1 N1 C1P C2P 157.2(6) . .
Cu1 N1 C1P C3P -82.6(8) . .
Cu2 O5 C16 O6 -1.2(13) . .
Cu2 O5 C16 C17 177.9(6) . .
Cu2 N2 C4P P2 40.4(7) . .
Cu2 N2 C4P C5P 162.0(7) . .
Cu2 N2 C4P C6P -77.9(9) . .
Cu3 O12 C26 O11 0.0(14) . .
Cu3 O12 C26 C27 179.4(7) . .
Cu3 N3 C7P P3 39.6(7) . .
Cu3 N3 C7P C8P -77.2(7) . .
Cu3 N3 C7P C9P 161.1(6) . .
O1 C1 C2 C3 -133.3(14) . .
O1 C1 C2 C4 -1(2) . .
O1 C1 C2 C5 115.4(14) . .
O1 C1 C2 C3A -46.5(19) . .
O1 C1 C2 C4A 62(2) . .
O1 C1 C2 C5A -159(2) . .
O1P P1 O2P Dy2 15.3(5) . .
O1P P1 C1P N1 -50.4(7) . .
O1P P1 C1P C2P -170.6(6) . .
O1P P1 C1P C3P 68.0(8) . .
O2 C1 C2 C3 50.1(18) . .
O2 C1 C2 C4 -177.4(14) . .
O2 C1 C2 C5 -61.1(14) . .
O2 C1 C2 C3A 136.9(18) . .
O2 C1 C2 C4A -115(2) . .
O2 C1 C2 C5A 24(3) . .
O2P P1 O1P Dy1 97.8(10) . .
O2P P1 O1P Cu1 -76.8(3) . .
O2P P1 C1P N1 67.0(7) . .
O2P P1 C1P C2P -53.2(7) . .
O2P P1 C1P C3P -174.5(7) . .
O3 C6 C7 C8 -26(5) . .
O3 C6 C7 C9 86(4) . .
O3 C6 C7 C10 -149(4) . .
O3 C6A C7A C8A 53(12) . .
O3 C6A C7A C9A 176(9) . .
O3 C6A C7A C10A -66(11) . .
O3P P1 O1P Dy1 -29.0(11) 4 .
O3P P1 O1P Cu1 156.4(3) 4 .
O3P P1 O2P Dy2 143.7(4) 4 .
O3P P1 C1P N1 -173.1(6) 4 .
O3P P1 C1P C2P 66.7(7) 4 .
O3P P1 C1P C3P -54.6(9) 4 .
O4 C6 C7 C8 152(3) . .
O4 C6 C7 C9 -96(4) . .
O4 C6 C7 C10 30(5) . .
O4 C6A C7A C8A -124(11) . .
O4 C6A C7A C9A -1(14) . .
O4 C6A C7A C10A 117(12) . .
O4P P2 O6P Dy2 106.7(10) . .
O4P P2 O6P Cu2 -78.9(3) . .
O4P P2 C4P N2 67.0(6) . .
O4P P2 C4P C5P -52.0(7) . .
O4P P2 C4P C6P -175.1(6) . .
O5 C16 C17 C18 -111.2(12) . .
O5 C16 C17 C19 129.4(11) . .
O5 C16 C17 C20 20.8(15) . .
O5 C16 C17 C18A -40.7(17) . .
O5 C16 C17 C19A -160.7(16) . .
O5 C16 C17 C20A 82.6(17) . .
O5P P2 O4P Dy1 146.9(4) . .
O5P P2 O6P Dy2 -19.6(12) . .
O5P P2 O6P Cu2 154.7(3) . .
O5P P2 C4P N2 -173.4(5) . .
O5P P2 C4P C5P 67.6(7) . .
O5P P2 C4P C6P -55.4(7) . .
O6 C16 C17 C18 68.0(13) . .
O6 C16 C17 C19 -51.4(13) . .
O6 C16 C17 C20 -160.0(11) . .
O6 C16 C17 C18A 138.5(15) . .
O6 C16 C17 C19A 18.5(18) . .
O6 C16 C17 C20A -98.2(17) . .
O6P P2 O4P Dy1 19.0(6) . .
O6P P2 C4P N2 -51.5(6) . .
O6P P2 C4P C5P -170.5(6) . .
O6P P2 C4P C6P 66.5(7) . .
O7 C11 C12 C13 -33.4(15) . .
O7 C11 C12 C14 -151.6(11) . .
O7 C11 C12 C15 91.5(13) . .
O7 C11 C12 C13A 43(2) . .
O7 C11 C12 C14A -75(2) . .
O7 C11 C12 C15A 161.8(19) . .
O7P P3 O8P Dy3 -19.2(11) . .
O7P P3 O8P Cu3 156.3(2) . .
O7P P3 O9P Dy3 144.1(4) . 4
O7P P3 C7P N3 -174.3(5) . .
O7P P3 C7P C8P -57.1(7) . .
O7P P3 C7P C9P 65.1(7) . .
O8 C11 C12 C13 147.7(11) . .
O8 C11 C12 C14 29.5(14) . .
O8 C11 C12 C15 -87.4(12) . .
O8 C11 C12 C13A -136.0(18) . .
O8 C11 C12 C14A 106.0(19) . .
O8 C11 C12 C15A -17(2) . .
O8P P3 O7P Dy2 -68.7(17) . .
O8P P3 O9P Dy3 14.9(5) . 4
O8P P3 C7P N3 -51.9(6) . .
O8P P3 C7P C8P 65.3(6) . .
O8P P3 C7P C9P -172.4(6) . .
O9 C21 C22 C23 161.1(18) . .
O9 C21 C22 C24 -76(2) . .
O9 C21 C22 C25 37(2) . .
O9 C21 C22A C23A -173.9(16) . .
O9 C21 C22A C24A -54.8(19) . .
O9 C21 C22A C25A 64(2) . .
O9P P3 O7P Dy2 163.8(15) . .
O9P P3 O8P Dy3 108.4(10) . .
O9P P3 O8P Cu3 -76.1(3) . .
O9P P3 C7P N3 66.0(6) . .
O9P P3 C7P C8P -176.8(6) . .
O9P P3 C7P C9P -54.5(7) . .
O10 C21 C22 C23 -26(3) . .
O10 C21 C22 C24 97(2) . .
O10 C21 C22 C25 -150.0(18) . .
O10 C21 C22A C23A 5(2) . .
O10 C21 C22A C24A 124.4(18) . .
O10 C21 C22A C25A -117(2) . .
O11 C26 C27 C28 -54.8(14) . .
O11 C26 C27 C29 -179.4(11) . .
O11 C26 C27 C30 66.6(13) . .
O12 C26 C27 C28 125.8(12) . .
O12 C26 C27 C29 1.2(16) . .
O12 C26 C27 C30 -112.8(11) . .
C1P P1 O1P Dy1 -147.5(9) . .
C1P P1 O1P Cu1 37.9(4) . .
C1P P1 O2P Dy2 -98.6(5) . .
C4P P2 O4P Dy1 -95.8(6) . .
C4P P2 O6P Dy2 -137.1(10) . .
C4P P2 O6P Cu2 37.3(4) . .
C7P P3 O7P Dy2 47.7(17) . .
C7P P3 O8P Dy3 -137.3(9) . .
C7P P3 O8P Cu3 38.2(4) . .
C7P P3 O9P Dy3 -98.7(5) . 4
